data_4338600
loop_
_publ_author_name
'Khanra, Sumit'
'Konar, Sanjit'
'Clearfield, Abraham'
'Helliwell, Madeleine'
'McInnes, Eric J. L.'
'Tolis, Evangelos'
'Tuna, Floriana'
'Winpenny, Richard E. P.'

_publ_section_title
;
 Synthesis, Structural and Magnetochemical Studies of Iron Phosphonate
 Cages Based on {Fe3O}7+ Core
;
_journal_coden_ASTM INOCAJ
_journal_issue 12
_journal_name_full 'Inorganic Chemistry'
_journal_page_first 5338
_journal_page_last 5349
_journal_paper_doi 10.1021/ic9003214
_journal_volume 48
_journal_year 2009
_chemical_formula_sum 'C97 H148.5 Fe9 N5.5 O46.5 P6'
_chemical_formula_weight 2824.18
_space_group_IT_number 14
_symmetry_cell_setting monoclinic
_symmetry_space_group_name_Hall '-P 2yn'
_symmetry_space_group_name_H-M 'P 1 21/n 1'
_atom_sites_solution_hydrogens geom
_atom_sites_solution_primary direct
_atom_sites_solution_secondary difmap
_audit_creation_method SHELXL-97
_cell_angle_alpha 90.00
_cell_angle_beta 98.365(4)
_cell_angle_gamma 90.00
_cell_formula_units_Z 4
_cell_length_a 15.7176(6)
_cell_length_b 31.6232(12)
_cell_length_c 27.2512(12)
_cell_measurement_temperature 100(2)
_cell_volume 13400.9(9)
_computing_cell_refinement
; 
CrysAlis CCD, Oxford Diffraction Ltd., 
Version 1.171.32.4 (release 27-04-2006 CrysAlis171 .NET) 
(compiled Apr 27 2007,17:53:11) 
;
_computing_data_collection
; 
CrysAlis CCD, Oxford Diffraction Ltd., 
Version 1.171.32.4 (release 27-04-2006 CrysAlis171 .NET) 
(compiled Apr 27 2007,17:53:11) 
;
_computing_data_reduction
; 
CrysAlis CCD, Oxford Diffraction Ltd., 
Version 1.171.32.4 (release 27-04-2006 CrysAlis171 .NET) 
(compiled Apr 27 2007,17:53:11) 
;
_computing_molecular_graphics 'Bruker SHELXTL'
_computing_publication_material 'Bruker SHELXTL'
_computing_structure_refinement 'SHELXL-97 (Sheldrick, 1997)'
_computing_structure_solution 'SHELXS-97 (Sheldrick, 1990)'
_diffrn_ambient_temperature 100(2)
_diffrn_measured_fraction_theta_full 0.807
_diffrn_measured_fraction_theta_max 0.807
_diffrn_measurement_device_type 'CCD area detector'
_diffrn_measurement_method 'phi and omega scans'
_diffrn_radiation_monochromator graphite
_diffrn_radiation_source 'Enhance (Mo) X-ray Source'
_diffrn_radiation_type MoK\a
_diffrn_radiation_wavelength 0.71073
_diffrn_reflns_av_R_equivalents 0.0592
_diffrn_reflns_av_sigmaI/netI 0.1560
_diffrn_reflns_limit_h_max 13
_diffrn_reflns_limit_h_min -17
_diffrn_reflns_limit_k_max 35
_diffrn_reflns_limit_k_min -35
_diffrn_reflns_limit_l_max 30
_diffrn_reflns_limit_l_min -17
_diffrn_reflns_number 52533
_diffrn_reflns_theta_full 23.71
_diffrn_reflns_theta_max 23.71
_diffrn_reflns_theta_min 2.77
_exptl_absorpt_coefficient_mu 1.095
_exptl_absorpt_correction_type none
_exptl_crystal_colour orange
_exptl_crystal_density_diffrn 1.400
_exptl_crystal_density_method 'not measured'
_exptl_crystal_description rectangular
_exptl_crystal_F_000 5860
_exptl_crystal_size_max 0.35
_exptl_crystal_size_mid 0.15
_exptl_crystal_size_min 0.15
_refine_diff_density_max 1.086
_refine_diff_density_min -0.751
_refine_diff_density_rms 0.143
_refine_ls_extinction_method none
_refine_ls_goodness_of_fit_ref 1.108
_refine_ls_hydrogen_treatment constr
_refine_ls_matrix_type full
_refine_ls_number_parameters 1447
_refine_ls_number_reflns 16421
_refine_ls_number_restraints 680
_refine_ls_restrained_S_all 1.110
_refine_ls_R_factor_all 0.1670
_refine_ls_R_factor_gt 0.0688
_refine_ls_shift/su_max 0.006
_refine_ls_shift/su_mean 0.000
_refine_ls_structure_factor_coef Fsqd
_refine_ls_weighting_details 'calc w=1/[\s^2^(Fo^2^)+(0.0948P)^2^+91.7263P] where P=(Fo^2^+2Fc^2^)/3'
_refine_ls_weighting_scheme calc
_refine_ls_wR_factor_gt 0.1642
_refine_ls_wR_factor_ref 0.2451
_reflns_number_gt 8167
_reflns_number_total 16421
_reflns_threshold_expression >2sigma(I)
_cod_data_source_file ic9003214_si_001.cif
_cod_data_source_block testorepw790
_cod_depositor_comments
;
The following automatic conversions were performed:

'_symmetry_cell_setting' value 'Monoclinic' changed to 'monoclinic'
according to
/usr/data/users/saulius/automatic-downloads/retrospective/ACS/lib/dictionaries/cif_core.dic
dictionary named 'cif_core.dic' version 2.4.2 from 2011-04-26.

Automatic conversion script
Id: cif_fix_values 2281 2013-09-26 08:29:07Z andrius 
;
_cod_original_sg_symbol_H-M P2(1)/n
_cod_original_formula_sum 'C97 H148.50 Fe9 N5.50 O46.50 P6'
_cod_database_code 4338600

loop_
_symmetry_equiv_pos_as_xyz
'x, y, z'
'-x+1/2, y+1/2, -z+1/2'
'-x, -y, -z'
'x-1/2, -y-1/2, z-1/2'

loop_
_atom_site_label
_atom_site_type_symbol
_atom_site_fract_x
_atom_site_fract_y
_atom_site_fract_z
_atom_site_U_iso_or_equiv
_atom_site_adp_type
_atom_site_occupancy
_atom_site_symmetry_multiplicity
_atom_site_calc_flag
_atom_site_refinement_flags
_atom_site_disorder_assembly
_atom_site_disorder_group
Fe1 Fe 0.00495(11) 0.93604(5) 0.31184(6) 0.0358(5) Uani 1 1 d . . .
Fe2 Fe 0.17997(11) 0.89186(5) 0.37273(6) 0.0361(5) Uani 1 1 d . . .
Fe3 Fe 0.18538(11) 0.99001(5) 0.33130(6) 0.0371(5) Uani 1 1 d . . .
Fe4 Fe 0.27567(10) 0.83586(5) 0.29671(6) 0.0300(4) Uani 1 1 d . . .
Fe5 Fe 0.15277(10) 0.86819(5) 0.18486(6) 0.0270(4) Uani 1 1 d . . .
Fe6 Fe 0.25113(10) 0.81291(5) 0.10885(6) 0.0333(5) Uani 1 1 d . . .
Fe7 Fe 0.45555(10) 0.83702(5) 0.13771(7) 0.0401(5) Uani 1 1 d . . .
Fe8 Fe 0.38412(10) 0.74396(5) 0.17193(7) 0.0370(5) Uani 1 1 d . . .
Fe9 Fe 0.41124(11) 0.96685(5) 0.22943(7) 0.0411(5) Uani 1 1 d . . .
P1 P 0.06538(19) 0.84276(10) 0.28188(11) 0.0303(8) Uani 1 1 d . . .
P2 P 0.09902(19) 0.96501(9) 0.21978(11) 0.0279(7) Uani 1 1 d . . .
P3 P 0.20487(19) 0.76909(10) 0.20957(12) 0.0318(8) Uani 1 1 d . . .
P4 P 0.45953(19) 0.81391(10) 0.25399(13) 0.0358(8) Uani 1 1 d . . .
P5 P 0.3503(2) 0.93049(10) 0.33267(12) 0.0381(8) Uani 1 1 d . . .
P6 P 0.3128(2) 0.91066(10) 0.13486(12) 0.0325(8) Uani 1 1 d . . .
O1 O 0.1244(5) 0.9377(2) 0.3359(3) 0.0323(19) Uani 1 1 d . . .
O2 O 0.3635(4) 0.7989(2) 0.1415(3) 0.0292(19) Uani 1 1 d . . .
O3 O 0.2464(4) 0.8713(2) 0.2387(2) 0.0246(18) Uani 1 1 d . . .
H3O H 0.2850 0.8941 0.2364 0.030 Uiso 1 1 calc R . .
O4 O 0.0008(4) 0.8758(2) 0.2932(3) 0.0303(19) Uani 1 1 d . . .
O5 O 0.0759(4) 0.8427(2) 0.2271(2) 0.0235(17) Uani 1 1 d . . .
O6 O 0.1522(4) 0.8489(2) 0.3163(3) 0.0290(19) Uani 1 1 d . . .
O7 O 0.0205(4) 0.9571(2) 0.2454(3) 0.0302(19) Uani 1 1 d . . .
O8 O 0.1749(4) 0.9817(2) 0.2566(3) 0.0310(19) Uani 1 1 d . . .
O9 O 0.1236(4) 0.9273(2) 0.1903(3) 0.0284(18) Uani 1 1 d . . .
O10 O 0.2722(4) 0.7386(2) 0.1970(3) 0.0321(19) Uani 1 1 d . . .
O11 O 0.2243(4) 0.7852(2) 0.2621(3) 0.0324(19) Uani 1 1 d . . .
O12 O 0.1923(4) 0.8063(2) 0.1713(3) 0.0269(18) Uani 1 1 d . . .
O13 O 0.4697(4) 0.8456(2) 0.2123(3) 0.036(2) Uani 1 1 d . . .
O14 O 0.4421(4) 0.7695(2) 0.2344(3) 0.038(2) Uani 1 1 d . . .
O15 O 0.3942(4) 0.8285(2) 0.2869(3) 0.034(2) Uani 1 1 d . . .
O16 O 0.3771(5) 0.9296(2) 0.2814(3) 0.042(2) Uani 1 1 d . A .
O17 O 0.2916(5) 0.8913(2) 0.3388(3) 0.0332(19) Uani 1 1 d . A .
O18 O 0.3046(5) 0.9712(2) 0.3432(3) 0.040(2) Uani 1 1 d . A .
O19 O 0.3952(5) 0.8909(2) 0.1222(3) 0.039(2) Uani 1 1 d . B .
O20 O 0.3254(5) 0.9354(2) 0.1831(3) 0.039(2) Uani 1 1 d . B .
O21 O 0.2447(4) 0.8752(2) 0.1362(3) 0.0260(18) Uani 1 1 d . B .
O22 O 0.0790(6) 0.8739(3) 0.4039(3) 0.044(2) Uani 1 1 d . . .
O23 O -0.0299(5) 0.9179(3) 0.3770(3) 0.046(2) Uani 1 1 d . . .
O24 O -0.0292(5) 0.9947(3) 0.3332(3) 0.042(2) Uani 1 1 d . . .
O25 O 0.0878(5) 1.0310(2) 0.3218(3) 0.039(2) Uani 1 1 d . . .
O26 O 0.2243(5) 0.9305(3) 0.4278(3) 0.048(2) Uani 1 1 d . . .
O27 O 0.1883(5) 0.9973(3) 0.4053(3) 0.046(2) Uani 1 1 d . . .
O28 O 0.3031(5) 0.8048(2) 0.3628(3) 0.043(2) Uani 1 1 d . . .
O29 O 0.2405(6) 0.8457(3) 0.4144(3) 0.048(2) Uani 1 1 d . . .
O30 O 0.2178(5) 0.7549(2) 0.0864(3) 0.037(2) Uani 1 1 d . . .
O31 O 0.3274(6) 0.7101(2) 0.1128(3) 0.049(2) Uani 1 1 d . . .
O32 O 0.2981(5) 0.8291(3) 0.0477(3) 0.047(2) Uani 1 1 d . . .
O33 O 0.4421(6) 0.8276(3) 0.0630(4) 0.054(3) Uani 1 1 d . . .
O34 O 0.4957(5) 0.7310(2) 0.1458(3) 0.042(2) Uani 1 1 d . . .
O35 O 0.5533(5) 0.7955(3) 0.1455(4) 0.053(3) Uani 1 1 d . . .
O36 O 0.1367(5) 0.8281(3) 0.0698(3) 0.038(2) Uani 1 1 d . . .
O37 O 0.0640(4) 0.8629(2) 0.1227(3) 0.0335(19) Uani 1 1 d . . .
O38 O 0.4873(5) 1.0019(3) 0.2797(3) 0.048(2) Uani 1 1 d . . .
O39 O 0.4075(5) 1.0562(3) 0.2992(3) 0.053(2) Uani 1 1 d . . .
O40 O 0.4547(5) 0.9990(3) 0.1747(3) 0.050(2) Uani 1 1 d . . .
O41 O 0.5627(6) 0.9623(3) 0.1520(4) 0.060(3) Uani 1 1 d . . .
O42 O 0.2500(5) 1.0488(2) 0.3298(3) 0.046(2) Uani 1 1 d . . .
O43 O 0.4109(5) 0.6851(2) 0.2103(4) 0.056(3) Uani 1 1 d . . .
O44 O 0.5627(5) 0.8769(2) 0.1309(4) 0.054(3) Uani 1 1 d . . .
O45 O 0.5107(5) 0.9258(2) 0.2275(3) 0.045(2) Uani 1 1 d . . .
O46 O 0.3177(5) 1.0113(2) 0.2297(3) 0.044(2) Uani 1 1 d . . .
N1 N -0.1364(7) 0.9349(3) 0.2845(4) 0.051(3) Uani 1 1 d U . .
C1 C 0.0240(7) 0.7935(4) 0.2989(4) 0.032(3) Uani 1 1 d U . .
C2 C 0.0677(8) 0.7680(4) 0.3346(4) 0.038(3) Uani 1 1 d U . .
H2 H 0.1236 0.7765 0.3492 0.046 Uiso 1 1 calc R . .
C3 C 0.0351(9) 0.7300(4) 0.3510(5) 0.055(3) Uani 1 1 d U . .
H3 H 0.0672 0.7133 0.3763 0.066 Uiso 1 1 calc R . .
C4 C -0.0453(9) 0.7180(4) 0.3288(5) 0.055(3) Uani 1 1 d U . .
H4 H -0.0694 0.6925 0.3390 0.066 Uiso 1 1 calc R . .
C5 C -0.0920(8) 0.7419(4) 0.2922(5) 0.050(3) Uani 1 1 d U . .
H5 H -0.1473 0.7328 0.2772 0.060 Uiso 1 1 calc R . .
C6 C -0.0573(8) 0.7797(4) 0.2773(5) 0.044(3) Uani 1 1 d U . .
H6 H -0.0895 0.7963 0.2521 0.052 Uiso 1 1 calc R . .
C7 C 0.0693(8) 1.0063(4) 0.1761(5) 0.041(3) Uani 1 1 d U . .
C8 C 0.0391(10) 0.9963(5) 0.1267(5) 0.068(4) Uani 1 1 d U . .
H8 H 0.0370 0.9676 0.1163 0.082 Uiso 1 1 calc R . .
C9 C 0.0129(11) 1.0272(5) 0.0936(6) 0.085(4) Uani 1 1 d U . .
H9 H -0.0069 1.0200 0.0600 0.102 Uiso 1 1 calc R . .
C10 C 0.0147(12) 1.0693(6) 0.1080(7) 0.093(5) Uani 1 1 d U . .
H10 H -0.0047 1.0907 0.0845 0.112 Uiso 1 1 calc R . .
C11 C 0.0449(11) 1.0801(5) 0.1569(7) 0.081(4) Uani 1 1 d U . .
H11 H 0.0460 1.1088 0.1674 0.097 Uiso 1 1 calc R . .
C12 C 0.0733(8) 1.0481(4) 0.1900(5) 0.054(3) Uani 1 1 d U . .
H12 H 0.0961 1.0552 0.2232 0.064 Uiso 1 1 calc R . .
C13 C 0.1046(7) 0.7406(3) 0.2006(4) 0.031(3) Uani 1 1 d U . .
C14 C 0.0375(7) 0.7526(4) 0.1654(5) 0.040(3) Uani 1 1 d U . .
H14 H 0.0425 0.7779 0.1472 0.048 Uiso 1 1 calc R . .
C15 C -0.0392(8) 0.7285(4) 0.1552(5) 0.050(3) Uani 1 1 d U . .
H15 H -0.0853 0.7370 0.1307 0.059 Uiso 1 1 calc R . .
C16 C -0.0439(9) 0.6925(5) 0.1822(6) 0.060(4) Uani 1 1 d U . .
H16 H -0.0944 0.6756 0.1761 0.072 Uiso 1 1 calc R . .
C17 C 0.0222(8) 0.6798(4) 0.2180(5) 0.054(3) Uani 1 1 d U . .
H17 H 0.0162 0.6548 0.2365 0.064 Uiso 1 1 calc R . .
C18 C 0.0974(8) 0.7031(4) 0.2273(5) 0.044(3) Uani 1 1 d U . .
H18 H 0.1434 0.6939 0.2514 0.053 Uiso 1 1 calc R . .
C19 C 0.5607(8) 0.8112(4) 0.2940(6) 0.050(3) Uani 1 1 d U . .
C20 C 0.6369(8) 0.8188(5) 0.2744(6) 0.068(4) Uani 1 1 d U . .
H20 H 0.6348 0.8280 0.2411 0.082 Uiso 1 1 calc R . .
C21 C 0.7161(10) 0.8128(5) 0.3043(8) 0.089(5) Uani 1 1 d U . .
H21 H 0.7679 0.8193 0.2918 0.107 Uiso 1 1 calc R . .
C22 C 0.7189(11) 0.7972(6) 0.3524(8) 0.098(5) Uani 1 1 d U . .
H22 H 0.7729 0.7911 0.3716 0.118 Uiso 1 1 calc R . .
C23 C 0.6438(10) 0.7904(5) 0.3723(7) 0.083(4) Uani 1 1 d U . .
H23 H 0.6459 0.7819 0.4059 0.100 Uiso 1 1 calc R . .
C24 C 0.5650(9) 0.7961(5) 0.3422(6) 0.063(4) Uani 1 1 d U . .
H24 H 0.5133 0.7897 0.3549 0.076 Uiso 1 1 calc R . .
C25 C 0.4488(8) 0.9205(6) 0.3729(6) 0.043(6) Uiso 0.560(18) 1 d PGU A 1
C26 C 0.5250(10) 0.9082(5) 0.3569(5) 0.047(6) Uiso 0.560(18) 1 d PGU A 1
H26 H 0.5271 0.9044 0.3225 0.056 Uiso 0.560(18) 1 calc PR A 1
C27 C 0.5983(9) 0.9013(5) 0.3912(6) 0.051(6) Uiso 0.560(18) 1 d PGU A 1
H27 H 0.6504 0.8929 0.3802 0.062 Uiso 0.560(18) 1 calc PR A 1
C28 C 0.5953(10) 0.9068(6) 0.4415(6) 0.066(7) Uiso 0.560(18) 1 d PGU A 1
H28 H 0.6453 0.9022 0.4649 0.079 Uiso 0.560(18) 1 calc PR A 1
C29 C 0.5190(12) 0.9192(7) 0.4575(5) 0.084(7) Uiso 0.560(18) 1 d PGU A 1
H29 H 0.5170 0.9230 0.4919 0.101 Uiso 0.560(18) 1 calc PR A 1
C30 C 0.4458(9) 0.9260(7) 0.4232(6) 0.062(6) Uiso 0.560(18) 1 d PGU A 1
H30 H 0.3937 0.9345 0.4342 0.074 Uiso 0.560(18) 1 calc PR A 1
C25B C 0.4344(12) 0.9291(7) 0.3848(7) 0.040(7) Uiso 0.440(18) 1 d PGU A 2
C26B C 0.5044(14) 0.9034(7) 0.3797(7) 0.053(7) Uiso 0.440(18) 1 d PGU A 2
H26B H 0.5081 0.8900 0.3490 0.064 Uiso 0.440(18) 1 calc PR A 2
C27B C 0.5691(13) 0.8975(7) 0.4197(9) 0.069(7) Uiso 0.440(18) 1 d PGU A 2
H27B H 0.6170 0.8800 0.4162 0.083 Uiso 0.440(18) 1 calc PR A 2
C28B C 0.5638(13) 0.9172(8) 0.4647(8) 0.068(8) Uiso 0.440(18) 1 d PGU A 2
H28B H 0.6080 0.9131 0.4920 0.081 Uiso 0.440(18) 1 calc PR A 2
C29B C 0.4938(14) 0.9428(8) 0.4698(6) 0.072(8) Uiso 0.440(18) 1 d PGU A 2
H29B H 0.4901 0.9563 0.5006 0.086 Uiso 0.440(18) 1 calc PR A 2
C30B C 0.4291(11) 0.9488(7) 0.4299(8) 0.046(7) Uiso 0.440(18) 1 d PGU A 2
H30B H 0.3812 0.9663 0.4334 0.055 Uiso 0.440(18) 1 calc PR A 2
C31 C 0.2721(7) 0.9462(3) 0.0867(4) 0.032(3) Uiso 0.726(10) 1 d PGU B 1
C32 C 0.2465(8) 0.9314(3) 0.0388(4) 0.059(5) Uiso 0.726(10) 1 d PGU B 1
H32 H 0.2522 0.9022 0.0316 0.070 Uiso 0.726(10) 1 calc PR B 1
C33 C 0.2128(8) 0.9593(4) 0.0016(3) 0.070(5) Uiso 0.726(10) 1 d PGU B 1
H33 H 0.1954 0.9491 -0.0312 0.084 Uiso 0.726(10) 1 calc PR B 1
C34 C 0.2046(8) 1.0019(4) 0.0122(4) 0.061(5) Uiso 0.726(10) 1 d PGU B 1
H34 H 0.1816 1.0210 -0.0133 0.073 Uiso 0.726(10) 1 calc PR B 1
C35 C 0.2301(8) 1.0167(3) 0.0601(5) 0.061(5) Uiso 0.726(10) 1 d PGU B 1
H35 H 0.2245 1.0459 0.0674 0.073 Uiso 0.726(10) 1 calc PR B 1
C36 C 0.2638(7) 0.9889(4) 0.0974(4) 0.047(5) Uiso 0.726(10) 1 d PGU B 1
H36 H 0.2813 0.9990 0.1301 0.056 Uiso 0.726(10) 1 calc PR B 1
C31B C 0.2692(19) 0.9412(10) 0.0772(10) 0.032(3) Uiso 0.274(10) 1 d PGU B 2
C32B C 0.3239(15) 0.9542(10) 0.0444(12) 0.048(9) Uiso 0.274(10) 1 d PGU B 2
H32B H 0.3818 0.9445 0.0485 0.058 Uiso 0.274(10) 1 calc PR B 2
C33B C 0.2940(19) 0.9813(10) 0.0055(11) 0.058(9) Uiso 0.274(10) 1 d PGU B 2
H33B H 0.3314 0.9901 -0.0169 0.070 Uiso 0.274(10) 1 calc PR B 2
C34B C 0.209(2) 0.9954(10) -0.0005(11) 0.058(9) Uiso 0.274(10) 1 d PGU B 2
H34B H 0.1890 1.0139 -0.0271 0.070 Uiso 0.274(10) 1 calc PR B 2
C35B C 0.1547(15) 0.9825(11) 0.0323(13) 0.071(9) Uiso 0.274(10) 1 d PGU B 2
H35B H 0.0969 0.9921 0.0282 0.085 Uiso 0.274(10) 1 calc PR B 2
C36B C 0.1846(18) 0.9554(11) 0.0712(11) 0.060(9) Uiso 0.274(10) 1 d PGU B 2
H36B H 0.1472 0.9465 0.0937 0.071 Uiso 0.274(10) 1 calc PR B 2
C37 C 0.0058(9) 0.8887(4) 0.4044(5) 0.041(3) Uani 1 1 d U . .
C38 C -0.0500(9) 0.8670(4) 0.4401(5) 0.053(3) Uani 1 1 d U . .
C39 C -0.1411(11) 0.8847(7) 0.4319(7) 0.113(6) Uani 1 1 d U . .
H39A H -0.1770 0.8684 0.4516 0.169 Uiso 1 1 calc R . .
H39B H -0.1648 0.8825 0.3967 0.169 Uiso 1 1 calc R . .
H39C H -0.1400 0.9144 0.4421 0.169 Uiso 1 1 calc R . .
C40 C -0.0112(12) 0.8740(7) 0.4910(6) 0.113(6) Uani 1 1 d U . .
H40A H 0.0130 0.9026 0.4943 0.169 Uiso 1 1 calc R . .
H40B H 0.0347 0.8533 0.5001 0.169 Uiso 1 1 calc R . .
H40C H -0.0550 0.8709 0.5129 0.169 Uiso 1 1 calc R . .
C41 C -0.0561(11) 0.8205(5) 0.4259(7) 0.094(5) Uani 1 1 d U . .
H41A H 0.0010 0.8100 0.4216 0.141 Uiso 1 1 calc R . .
H41B H -0.0954 0.8171 0.3948 0.141 Uiso 1 1 calc R . .
H41C H -0.0777 0.8043 0.4522 0.141 Uiso 1 1 calc R . .
C42 C 0.0112(10) 1.0279(4) 0.3324(5) 0.047(3) Uani 1 1 d U C .
C43 C -0.0338(9) 1.0695(4) 0.3416(5) 0.055(3) Uani 1 1 d U . .
C44 C -0.0441(14) 1.0959(5) 0.2953(7) 0.116(7) Uani 1 1 d U C .
H44A H -0.0758 1.0798 0.2678 0.174 Uiso 1 1 calc R . .
H44B H 0.0127 1.1034 0.2872 0.174 Uiso 1 1 calc R . .
H44C H -0.0760 1.1217 0.3007 0.174 Uiso 1 1 calc R . .
C45 C 0.0411(14) 1.1011(7) 0.3727(9) 0.049(7) Uiso 0.57(2) 1 d PU C 1
H45A H 0.0223 1.1306 0.3688 0.074 Uiso 0.57(2) 1 calc PR C 1
H45B H 0.0955 1.0976 0.3595 0.074 Uiso 0.57(2) 1 calc PR C 1
H45C H 0.0494 1.0936 0.4079 0.074 Uiso 0.57(2) 1 calc PR C 1
C46 C -0.0951(17) 1.0651(9) 0.3738(10) 0.066(8) Uiso 0.57(2) 1 d PU C 1
H46A H -0.1222 1.0925 0.3780 0.098 Uiso 0.57(2) 1 calc PR C 1
H46B H -0.0668 1.0550 0.4061 0.098 Uiso 0.57(2) 1 calc PR C 1
H46C H -0.1390 1.0447 0.3599 0.098 Uiso 0.57(2) 1 calc PR C 1
C45B C -0.013(3) 1.0790(13) 0.3920(15) 0.082(11) Uiso 0.43(2) 1 d PU C 2
H45D H 0.0465 1.0893 0.3986 0.122 Uiso 0.43(2) 1 calc PR C 2
H45E H -0.0187 1.0535 0.4117 0.122 Uiso 0.43(2) 1 calc PR C 2
H45F H -0.0519 1.1010 0.4010 0.122 Uiso 0.43(2) 1 calc PR C 2
C46B C -0.1365(18) 1.0609(10) 0.3343(12) 0.045(9) Uiso 0.43(2) 1 d PU C 2
H46D H -0.1504 1.0427 0.3612 0.068 Uiso 0.43(2) 1 calc PR C 2
H46E H -0.1542 1.0468 0.3024 0.068 Uiso 0.43(2) 1 calc PR C 2
H46F H -0.1670 1.0878 0.3350 0.068 Uiso 0.43(2) 1 calc PR C 2
C47 C 0.2064(9) 0.9685(5) 0.4379(5) 0.049(3) Uani 1 1 d U . .
C48 C 0.2030(9) 0.9804(5) 0.4909(5) 0.058(3) Uani 1 1 d U . .
C49 C 0.1118(10) 0.9938(5) 0.4957(5) 0.075(4) Uani 1 1 d U . .
H49A H 0.0923 1.0151 0.4705 0.113 Uiso 1 1 calc R . .
H49B H 0.1105 1.0058 0.5288 0.113 Uiso 1 1 calc R . .
H49C H 0.0737 0.9691 0.4910 0.113 Uiso 1 1 calc R . .
C50 C 0.2639(10) 1.0164(5) 0.5056(5) 0.065(4) Uani 1 1 d U . .
H50A H 0.2457 1.0412 0.4852 0.097 Uiso 1 1 calc R . .
H50B H 0.3221 1.0082 0.5004 0.097 Uiso 1 1 calc R . .
H50C H 0.2637 1.0233 0.5406 0.097 Uiso 1 1 calc R . .
C51 C 0.2269(9) 0.9424(4) 0.5253(5) 0.061(4) Uani 1 1 d U . .
H51A H 0.2247 0.9508 0.5598 0.092 Uiso 1 1 calc R . .
H51B H 0.2851 0.9328 0.5221 0.092 Uiso 1 1 calc R . .
H51C H 0.1860 0.9193 0.5162 0.092 Uiso 1 1 calc R . .
C52 C 0.2884(8) 0.8165(5) 0.4056(5) 0.044(3) Uani 1 1 d U . .
C53 C 0.3328(11) 0.7901(6) 0.4490(6) 0.080(4) Uani 1 1 d U . .
C54 C 0.3409(17) 0.8156(8) 0.4946(7) 0.172(9) Uani 1 1 d U . .
H54A H 0.2879 0.8318 0.4954 0.258 Uiso 1 1 calc R . .
H54B H 0.3895 0.8351 0.4954 0.258 Uiso 1 1 calc R . .
H54C H 0.3507 0.7969 0.5236 0.258 Uiso 1 1 calc R . .
C55 C 0.2694(14) 0.7575(9) 0.4596(10) 0.205(11) Uani 1 1 d U . .
H55A H 0.2836 0.7480 0.4940 0.307 Uiso 1 1 calc R . .
H55B H 0.2716 0.7333 0.4372 0.307 Uiso 1 1 calc R . .
H55C H 0.2115 0.7696 0.4545 0.307 Uiso 1 1 calc R . .
C56 C 0.4164(12) 0.7738(6) 0.4422(7) 0.112(6) Uani 1 1 d U . .
H56A H 0.4452 0.7622 0.4737 0.169 Uiso 1 1 calc R . .
H56B H 0.4513 0.7967 0.4313 0.169 Uiso 1 1 calc R . .
H56C H 0.4094 0.7514 0.4170 0.169 Uiso 1 1 calc R . .
C57 C 0.2512(8) 0.7186(4) 0.0890(5) 0.036(3) Uani 1 1 d U D .
C58 C 0.2010(8) 0.6822(4) 0.0621(5) 0.044(3) Uani 1 1 d U . .
C59 C 0.1122(15) 0.6804(8) 0.0764(10) 0.063(7) Uiso 0.589(16) 1 d PU D 1
H59A H 0.0782 0.6589 0.0563 0.094 Uiso 0.589(16) 1 calc PR D 1
H59B H 0.0844 0.7080 0.0706 0.094 Uiso 0.589(16) 1 calc PR D 1
H59C H 0.1162 0.6730 0.1116 0.094 Uiso 0.589(16) 1 calc PR D 1
C60 C 0.1842(16) 0.6939(8) 0.0061(9) 0.069(8) Uiso 0.589(16) 1 d PU D 1
H60A H 0.1541 0.6706 -0.0127 0.103 Uiso 0.589(16) 1 calc PR D 1
H60B H 0.2391 0.6991 -0.0059 0.103 Uiso 0.589(16) 1 calc PR D 1
H60C H 0.1487 0.7195 0.0015 0.103 Uiso 0.589(16) 1 calc PR D 1
C61 C 0.2530(15) 0.6412(8) 0.0669(10) 0.062(7) Uiso 0.589(16) 1 d PU D 1
H61A H 0.3039 0.6445 0.0503 0.093 Uiso 0.589(16) 1 calc PR D 1
H61B H 0.2175 0.6180 0.0514 0.093 Uiso 0.589(16) 1 calc PR D 1
H61C H 0.2711 0.6349 0.1021 0.093 Uiso 0.589(16) 1 calc PR D 1
C59B C 0.117(2) 0.6999(12) 0.0341(14) 0.064(10) Uiso 0.411(16) 1 d PU D 2
H59D H 0.0856 0.6773 0.0146 0.096 Uiso 0.411(16) 1 calc PR D 2
H59E H 0.1302 0.7226 0.0119 0.096 Uiso 0.411(16) 1 calc PR D 2
H59F H 0.0818 0.7111 0.0579 0.096 Uiso 0.411(16) 1 calc PR D 2
C60B C 0.256(2) 0.6609(12) 0.0300(15) 0.070(10) Uiso 0.411(16) 1 d PU D 2
H60D H 0.3128 0.6554 0.0491 0.105 Uiso 0.411(16) 1 calc PR D 2
H60E H 0.2626 0.6792 0.0017 0.105 Uiso 0.411(16) 1 calc PR D 2
H60F H 0.2295 0.6342 0.0179 0.105 Uiso 0.411(16) 1 calc PR D 2
C61B C 0.180(2) 0.6534(11) 0.1026(13) 0.065(10) Uiso 0.411(16) 1 d PU D 2
H61D H 0.1378 0.6673 0.1206 0.098 Uiso 0.411(16) 1 calc PR D 2
H61E H 0.2322 0.6473 0.1256 0.098 Uiso 0.411(16) 1 calc PR D 2
H61F H 0.1553 0.6270 0.0880 0.098 Uiso 0.411(16) 1 calc PR D 2
C62 C 0.3732(12) 0.8246(4) 0.0349(6) 0.059(4) Uani 1 1 d U . .
C63 C 0.3750(13) 0.8179(6) -0.0193(6) 0.097(5) Uani 1 1 d U . .
C64 C 0.4543(16) 0.8275(11) -0.0322(8) 0.226(11) Uani 1 1 d U . .
H64A H 0.4916 0.8025 -0.0272 0.339 Uiso 1 1 calc R . .
H64B H 0.4803 0.8507 -0.0113 0.339 Uiso 1 1 calc R . .
H64C H 0.4476 0.8360 -0.0671 0.339 Uiso 1 1 calc R . .
C65 C 0.3300(16) 0.7807(7) -0.0363(7) 0.145(8) Uani 1 1 d U . .
H65A H 0.2735 0.7806 -0.0251 0.218 Uiso 1 1 calc R . .
H65B H 0.3628 0.7559 -0.0229 0.218 Uiso 1 1 calc R . .
H65C H 0.3226 0.7799 -0.0726 0.218 Uiso 1 1 calc R . .
C66 C 0.328(2) 0.8536(8) -0.0474(7) 0.190(9) Uani 1 1 d U . .
H66A H 0.2692 0.8554 -0.0389 0.284 Uiso 1 1 calc R . .
H66B H 0.3246 0.8486 -0.0831 0.284 Uiso 1 1 calc R . .
H66C H 0.3579 0.8802 -0.0386 0.284 Uiso 1 1 calc R . .
C67 C 0.5554(8) 0.7553(4) 0.1394(5) 0.050(3) Uani 1 1 d U . .
C68 C 0.6395(9) 0.7368(5) 0.1282(7) 0.072(4) Uani 1 1 d U . .
C69 C 0.7008(13) 0.7364(9) 0.1767(9) 0.170(8) Uani 1 1 d U . .
H69A H 0.6734 0.7223 0.2023 0.254 Uiso 1 1 calc R . .
H69B H 0.7152 0.7656 0.1870 0.254 Uiso 1 1 calc R . .
H69C H 0.7534 0.7212 0.1721 0.254 Uiso 1 1 calc R . .
C70 C 0.6786(12) 0.7661(6) 0.0950(8) 0.120(7) Uani 1 1 d U . .
H70A H 0.7322 0.7538 0.0870 0.180 Uiso 1 1 calc R . .
H70B H 0.6908 0.7933 0.1117 0.180 Uiso 1 1 calc R . .
H70C H 0.6385 0.7703 0.0643 0.180 Uiso 1 1 calc R . .
C71 C 0.6293(12) 0.6944(5) 0.1089(10) 0.151(8) Uani 1 1 d U . .
H71A H 0.6854 0.6834 0.1032 0.227 Uiso 1 1 calc R . .
H71B H 0.5899 0.6947 0.0776 0.227 Uiso 1 1 calc R . .
H71C H 0.6059 0.6763 0.1329 0.227 Uiso 1 1 calc R . .
C72 C 0.0723(8) 0.8472(4) 0.0804(4) 0.031(3) Uani 1 1 d U . .
C73 C -0.0056(7) 0.8527(4) 0.0400(4) 0.038(3) Uani 1 1 d U . .
C74 C -0.0364(9) 0.8982(4) 0.0374(5) 0.055(4) Uani 1 1 d U . .
H74A H -0.0543 0.9062 0.0691 0.082 Uiso 1 1 calc R . .
H74B H -0.0852 0.9011 0.0108 0.082 Uiso 1 1 calc R . .
H74C H 0.0105 0.9168 0.0306 0.082 Uiso 1 1 calc R . .
C75 C -0.0773(8) 0.8239(4) 0.0530(5) 0.050(3) Uani 1 1 d U . .
H75A H -0.0568 0.7946 0.0555 0.074 Uiso 1 1 calc R . .
H75B H -0.1272 0.8260 0.0271 0.074 Uiso 1 1 calc R . .
H75C H -0.0937 0.8327 0.0848 0.074 Uiso 1 1 calc R . .
C76 C 0.0204(8) 0.8389(4) -0.0103(4) 0.051(3) Uani 1 1 d U . .
H76A H 0.0675 0.8569 -0.0181 0.077 Uiso 1 1 calc R . .
H76B H -0.0291 0.8418 -0.0364 0.077 Uiso 1 1 calc R . .
H76C H 0.0393 0.8094 -0.0082 0.077 Uiso 1 1 calc R . .
C77 C -0.2092(10) 0.9354(5) 0.2780(7) 0.083(5) Uani 1 1 d U . .
C78 C -0.2998(9) 0.9386(7) 0.2641(9) 0.135(8) Uani 1 1 d U . .
H78A H -0.3279 0.9385 0.2939 0.203 Uiso 1 1 calc R . .
H78B H -0.3204 0.9146 0.2430 0.203 Uiso 1 1 calc R . .
H78C H -0.3135 0.9650 0.2458 0.203 Uiso 1 1 calc R . .
C79 C 0.4747(9) 1.0350(4) 0.3044(5) 0.048(3) Uani 1 1 d U . .
C80 C 0.5530(9) 1.0505(4) 0.3419(6) 0.065(4) Uani 1 1 d U . .
C81 C 0.6044(12) 1.0139(5) 0.3657(8) 0.120(7) Uani 1 1 d U . .
H81A H 0.6536 1.0246 0.3885 0.180 Uiso 1 1 calc R . .
H81B H 0.6251 0.9967 0.3399 0.180 Uiso 1 1 calc R . .
H81C H 0.5680 0.9966 0.3840 0.180 Uiso 1 1 calc R . .
C82 C 0.6152(11) 1.0732(5) 0.3092(7) 0.104(6) Uani 1 1 d U . .
H82A H 0.5853 1.0971 0.2915 0.156 Uiso 1 1 calc R . .
H82B H 0.6323 1.0530 0.2851 0.156 Uiso 1 1 calc R . .
H82C H 0.6665 1.0834 0.3307 0.156 Uiso 1 1 calc R . .
C83 C 0.5245(11) 1.0818(6) 0.3773(7) 0.108(6) Uani 1 1 d U . .
H83A H 0.5751 1.0941 0.3976 0.162 Uiso 1 1 calc R . .
H83B H 0.4887 1.0676 0.3988 0.162 Uiso 1 1 calc R . .
H83C H 0.4912 1.1042 0.3586 0.162 Uiso 1 1 calc R . .
C84 C 0.5150(9) 0.9940(5) 0.1502(6) 0.056(4) Uani 1 1 d U . .
C85 C 0.5321(10) 1.0308(6) 0.1163(7) 0.087(4) Uani 1 1 d U . .
C86 C 0.6141(13) 1.0486(7) 0.1339(10) 0.185(10) Uani 1 1 d U . .
H86A H 0.6489 1.0280 0.1549 0.277 Uiso 1 1 calc R . .
H86B H 0.6066 1.0741 0.1532 0.277 Uiso 1 1 calc R . .
H86C H 0.6433 1.0560 0.1056 0.277 Uiso 1 1 calc R . .
C87 C 0.532(2) 1.0116(8) 0.0652(9) 0.207(10) Uani 1 1 d U . .
H87A H 0.4964 1.0292 0.0405 0.310 Uiso 1 1 calc R . .
H87B H 0.5074 0.9830 0.0647 0.310 Uiso 1 1 calc R . .
H87C H 0.5905 1.0103 0.0576 0.310 Uiso 1 1 calc R . .
C88 C 0.4640(12) 1.0648(6) 0.1122(10) 0.147(8) Uani 1 1 d U . .
H88A H 0.4728 1.0845 0.0856 0.221 Uiso 1 1 calc R . .
H88B H 0.4679 1.0801 0.1437 0.221 Uiso 1 1 calc R . .
H88C H 0.4070 1.0518 0.1046 0.221 Uiso 1 1 calc R . .
N1S N 0.2173(13) 0.1211(7) 0.2560(9) 0.041(6) Uiso 0.50 1 d PU E 1
C1S C 0.2475(15) 0.1185(8) 0.2219(10) 0.041(6) Uiso 0.50 1 d PU E 1
C2S C 0.2815(16) 0.1113(8) 0.1854(9) 0.047(7) Uiso 0.50 1 d PU E 1
H2S1 H 0.3415 0.1029 0.1958 0.071 Uiso 0.50 1 calc PR E 1
H2S2 H 0.2796 0.1367 0.1648 0.071 Uiso 0.50 1 calc PR E 1
H2S3 H 0.2507 0.0883 0.1663 0.071 Uiso 0.50 1 calc PR E 1
N2S N 0.2893(15) 0.1409(8) 0.0476(10) 0.068(7) Uiso 0.50 1 d PU . .
C3S C 0.3056(14) 0.1262(7) 0.0147(9) 0.032(6) Uiso 0.50 1 d PU . .
C4S C 0.3309(16) 0.1103(9) -0.0232(10) 0.052(7) Uiso 0.50 1 d PU . .
H4S1 H 0.3645 0.1313 -0.0385 0.078 Uiso 0.50 1 calc PR . .
H4S2 H 0.2810 0.1018 -0.0470 0.078 Uiso 0.50 1 calc PR . .
H4S3 H 0.3668 0.0855 -0.0134 0.078 Uiso 0.50 1 calc PR . .
N3S N 0.7366(8) 0.8659(4) 0.1717(6) 0.096(5) Uani 1 1 d DU . .
C5S C 0.8052(8) 0.8723(4) 0.1729(6) 0.058(4) Uani 1 1 d DU . .
C6S C 0.8967(7) 0.8804(5) 0.1767(5) 0.065(4) Uani 1 1 d DU . .
H6S1 H 0.9173 0.8933 0.2089 0.098 Uiso 1 1 calc R . .
H6S2 H 0.9076 0.8996 0.1501 0.098 Uiso 1 1 calc R . .
H6S3 H 0.9271 0.8537 0.1737 0.098 Uiso 1 1 calc R . .
N4S N 0.8040(15) -0.0388(7) 0.1136(9) 0.140(8) Uani 1 1 d U . .
C7S C 0.8224(15) -0.0133(9) 0.1441(11) 0.114(8) Uani 1 1 d U . .
C8S C 0.8464(14) 0.0167(7) 0.1847(9) 0.138(8) Uani 1 1 d U . .
H8S1 H 0.8009 0.0177 0.2057 0.208 Uiso 1 1 calc R . .
H8S2 H 0.8541 0.0449 0.1710 0.208 Uiso 1 1 calc R . .
H8S3 H 0.9003 0.0076 0.2046 0.208 Uiso 1 1 calc R . .
N5S N -0.246(2) 0.1450(11) 0.2084(13) 0.129(12) Uiso 0.50 1 d PDU F 1
C9S C -0.196(2) 0.1642(10) 0.1983(12) 0.075(9) Uiso 0.50 1 d PDU F 1
C10S C -0.119(2) 0.1904(13) 0.2061(18) 0.119(13) Uiso 0.50 1 d PDU F 1
H10A H -0.0769 0.1779 0.2323 0.179 Uiso 0.50 1 calc PR F 1
H10B H -0.1338 0.2189 0.2160 0.179 Uiso 0.50 1 calc PR F 1
H10C H -0.0936 0.1919 0.1753 0.179 Uiso 0.50 1 calc PR F 1
N5T N -0.053(3) 0.1822(19) 0.2289(17) 0.199(18) Uiso 0.50 1 d PDU G 2
C9T C -0.068(3) 0.180(2) 0.1888(17) 0.180(19) Uiso 0.50 1 d PDU G 2
C10T C -0.033(3) 0.1905(15) 0.1426(16) 0.146(17) Uiso 0.50 1 d PDU G 2
H10D H -0.0494 0.2194 0.1322 0.218 Uiso 0.50 1 calc PR G 2
H10E H -0.0567 0.1706 0.1165 0.218 Uiso 0.50 1 calc PR G 2
H10F H 0.0295 0.1880 0.1486 0.218 Uiso 0.50 1 calc PR G 2
N6T N 0.0905(18) 0.2066(10) 0.1842(12) 0.107(10) Uiso 0.50 1 d PDU H 2
C11T C 0.1565(17) 0.2153(9) 0.1881(10) 0.054(7) Uiso 0.50 1 d PDU H 2
C12T C 0.231(2) 0.2046(13) 0.1608(15) 0.126(14) Uiso 0.50 1 d PDU H 2
H12A H 0.2412 0.1740 0.1624 0.188 Uiso 0.50 1 calc PR H 2
H12B H 0.2827 0.2194 0.1763 0.188 Uiso 0.50 1 calc PR H 2
H12C H 0.2172 0.2133 0.1260 0.188 Uiso 0.50 1 calc PR H 2
O1S O 0.2206(15) 0.1289(8) 0.2843(10) 0.094(8) Uiso 0.50 1 d P I 2

loop_
_atom_site_aniso_label
_atom_site_aniso_U_11
_atom_site_aniso_U_22
_atom_site_aniso_U_33
_atom_site_aniso_U_23
_atom_site_aniso_U_13
_atom_site_aniso_U_12
Fe1 0.0424(11) 0.0330(10) 0.0338(10) -0.0034(9) 0.0108(8) 0.0042(9)
Fe2 0.0518(11) 0.0290(10) 0.0259(10) 0.0001(9) 0.0002(8) 0.0018(9)
Fe3 0.0488(11) 0.0307(10) 0.0294(10) -0.0011(9) -0.0027(9) 0.0011(9)
Fe4 0.0308(10) 0.0240(9) 0.0336(10) 0.0024(8) -0.0001(8) 0.0015(8)
Fe5 0.0273(9) 0.0267(9) 0.0265(9) -0.0038(8) 0.0025(8) -0.0033(8)
Fe6 0.0351(10) 0.0294(10) 0.0378(11) -0.0055(9) 0.0134(8) -0.0040(8)
Fe7 0.0316(10) 0.0282(10) 0.0637(13) -0.0001(10) 0.0179(9) -0.0026(8)
Fe8 0.0307(10) 0.0276(10) 0.0554(12) -0.0061(9) 0.0151(9) -0.0022(8)
Fe9 0.0361(10) 0.0269(10) 0.0588(13) -0.0025(10) 0.0015(9) -0.0063(8)
P1 0.0300(18) 0.0315(19) 0.0297(19) 0.0001(16) 0.0058(15) -0.0023(15)
P2 0.0317(18) 0.0252(17) 0.0245(17) -0.0001(15) -0.0036(15) 0.0004(15)
P3 0.0282(18) 0.0282(18) 0.040(2) -0.0040(17) 0.0076(15) -0.0057(15)
P4 0.0306(18) 0.0204(17) 0.055(2) 0.0005(18) 0.0017(17) -0.0006(15)
P5 0.042(2) 0.0291(19) 0.037(2) -0.0006(17) -0.0128(16) -0.0006(17)
P6 0.0337(19) 0.0244(17) 0.040(2) 0.0018(17) 0.0081(16) -0.0040(15)
O1 0.041(5) 0.024(4) 0.031(5) 0.000(4) 0.002(4) 0.005(4)
O2 0.031(4) 0.021(4) 0.039(5) 0.000(4) 0.019(4) 0.001(3)
O3 0.037(4) 0.012(4) 0.025(4) -0.011(3) 0.005(4) -0.005(3)
O4 0.035(4) 0.027(4) 0.031(5) -0.006(4) 0.013(4) -0.002(4)
O5 0.026(4) 0.025(4) 0.019(4) -0.007(4) 0.003(3) -0.007(3)
O6 0.031(4) 0.026(4) 0.028(4) 0.001(4) -0.002(4) 0.001(4)
O7 0.021(4) 0.040(5) 0.028(4) 0.001(4) 0.000(3) 0.008(4)
O8 0.038(5) 0.026(4) 0.028(4) 0.001(4) 0.002(4) 0.004(4)
O9 0.031(4) 0.025(4) 0.028(4) -0.007(4) -0.001(4) -0.003(4)
O10 0.027(4) 0.026(4) 0.045(5) -0.003(4) 0.012(4) 0.006(4)
O11 0.032(4) 0.032(5) 0.034(5) 0.002(4) 0.008(4) -0.003(4)
O12 0.033(4) 0.018(4) 0.030(4) 0.007(4) 0.005(4) -0.004(3)
O13 0.031(4) 0.014(4) 0.061(6) 0.001(4) 0.001(4) -0.001(3)
O14 0.028(4) 0.036(5) 0.053(6) 0.005(4) 0.012(4) -0.002(4)
O15 0.020(4) 0.026(4) 0.054(5) -0.010(4) 0.003(4) 0.005(4)
O16 0.045(5) 0.022(4) 0.060(6) -0.004(4) 0.006(4) -0.008(4)
O17 0.039(5) 0.032(5) 0.025(4) 0.001(4) -0.009(4) 0.001(4)
O18 0.056(5) 0.020(4) 0.039(5) -0.006(4) -0.007(4) 0.005(4)
O19 0.033(5) 0.033(5) 0.049(5) 0.010(4) 0.005(4) -0.006(4)
O20 0.038(5) 0.035(5) 0.044(5) -0.007(4) 0.003(4) -0.010(4)
O21 0.021(4) 0.022(4) 0.035(5) -0.008(4) 0.004(3) -0.004(3)
O22 0.054(6) 0.040(5) 0.041(5) 0.000(4) 0.019(5) 0.006(5)
O23 0.055(6) 0.041(5) 0.044(6) -0.002(5) 0.016(5) 0.003(5)
O24 0.063(6) 0.030(5) 0.035(5) 0.007(4) 0.020(4) 0.003(5)
O25 0.062(6) 0.029(5) 0.027(5) -0.005(4) 0.007(4) 0.006(4)
O26 0.066(6) 0.044(6) 0.026(5) -0.004(5) -0.017(4) -0.002(5)
O27 0.062(6) 0.037(5) 0.034(5) -0.001(5) -0.010(4) -0.005(5)
O28 0.047(5) 0.024(5) 0.061(6) 0.019(5) 0.013(5) 0.001(4)
O29 0.065(6) 0.044(6) 0.032(5) 0.008(5) -0.001(5) 0.015(5)
O30 0.045(5) 0.024(5) 0.046(5) -0.011(4) 0.018(4) -0.001(4)
O31 0.048(6) 0.031(5) 0.071(7) -0.020(5) 0.023(5) -0.009(4)
O32 0.057(6) 0.051(6) 0.038(5) -0.004(5) 0.022(5) -0.017(5)
O33 0.052(6) 0.049(6) 0.067(7) -0.014(5) 0.029(5) -0.015(5)
O34 0.032(5) 0.033(5) 0.065(6) -0.007(5) 0.019(4) -0.007(4)
O35 0.037(5) 0.037(6) 0.091(8) 0.003(5) 0.023(5) 0.004(4)
O36 0.034(5) 0.047(5) 0.032(5) -0.016(4) 0.000(4) 0.006(4)
O37 0.030(5) 0.038(5) 0.032(5) -0.002(4) 0.006(4) 0.001(4)
O38 0.035(5) 0.036(5) 0.067(6) -0.004(5) -0.015(4) 0.004(4)
O39 0.045(6) 0.033(5) 0.072(7) -0.007(5) -0.020(5) 0.006(5)
O40 0.038(5) 0.034(5) 0.080(7) 0.014(5) 0.010(5) -0.002(4)
O41 0.053(6) 0.029(5) 0.104(8) 0.004(6) 0.029(6) 0.001(5)
O42 0.057(6) 0.032(5) 0.044(5) -0.004(4) -0.006(4) 0.001(4)
O43 0.044(5) 0.023(5) 0.102(8) 0.004(5) 0.020(5) 0.003(4)
O44 0.043(5) 0.027(5) 0.097(8) 0.001(5) 0.025(5) -0.001(4)
O45 0.042(5) 0.030(5) 0.063(6) -0.010(5) 0.004(4) -0.004(4)
O46 0.041(5) 0.032(5) 0.058(6) 0.000(5) 0.002(4) 0.003(4)
N1 0.039(5) 0.046(7) 0.071(8) 0.003(6) 0.013(6) 0.019(6)
C1 0.047(6) 0.025(6) 0.028(6) 0.001(5) 0.016(5) -0.008(5)
C2 0.059(7) 0.030(6) 0.026(6) -0.003(5) 0.009(5) -0.008(5)
C3 0.078(8) 0.037(7) 0.049(8) 0.007(6) 0.007(6) -0.015(6)
C4 0.069(8) 0.037(7) 0.062(8) 0.002(6) 0.017(6) -0.015(6)
C5 0.044(7) 0.055(7) 0.053(8) 0.009(6) 0.018(6) -0.016(6)
C6 0.052(6) 0.038(6) 0.043(7) 0.001(6) 0.015(5) -0.013(6)
C7 0.051(7) 0.035(6) 0.039(6) 0.005(6) 0.011(6) 0.004(6)
C8 0.100(10) 0.055(7) 0.044(7) 0.023(6) -0.010(7) -0.013(8)
C9 0.119(11) 0.069(8) 0.057(8) 0.030(7) -0.022(8) -0.019(9)
C10 0.117(11) 0.065(7) 0.086(9) 0.039(8) -0.023(9) 0.000(9)
C11 0.101(10) 0.043(7) 0.092(9) 0.020(7) -0.010(9) 0.007(8)
C12 0.058(8) 0.040(6) 0.061(7) 0.011(6) 0.002(7) 0.008(7)
C13 0.035(6) 0.017(5) 0.041(7) -0.008(5) 0.006(5) -0.003(5)
C14 0.037(6) 0.035(6) 0.050(7) 0.006(6) 0.011(5) 0.001(5)
C15 0.034(6) 0.049(7) 0.065(8) -0.005(6) 0.004(6) -0.006(6)
C16 0.047(7) 0.049(7) 0.082(9) -0.002(7) 0.005(6) -0.012(6)
C17 0.059(7) 0.028(6) 0.074(9) 0.003(6) 0.009(6) -0.020(6)
C18 0.053(7) 0.029(6) 0.051(7) 0.004(5) 0.009(6) -0.014(5)
C19 0.032(6) 0.027(7) 0.086(8) 0.001(7) -0.007(6) -0.007(6)
C20 0.035(6) 0.062(9) 0.104(9) 0.011(8) -0.002(6) -0.003(7)
C21 0.039(6) 0.079(10) 0.142(11) 0.020(10) -0.013(8) 0.004(8)
C22 0.057(7) 0.093(11) 0.130(11) 0.006(10) -0.034(8) 0.006(9)
C23 0.065(8) 0.080(10) 0.091(9) -0.002(8) -0.036(7) 0.001(9)
C24 0.045(6) 0.060(8) 0.076(8) 0.007(8) -0.022(6) -0.002(7)
C37 0.058(8) 0.033(7) 0.032(7) -0.003(6) 0.010(6) -0.003(7)
C38 0.066(7) 0.051(7) 0.048(7) -0.005(7) 0.029(6) -0.012(6)
C39 0.089(9) 0.134(14) 0.128(14) 0.054(13) 0.062(9) 0.026(10)
C40 0.130(13) 0.165(17) 0.047(7) 0.008(10) 0.024(8) -0.068(13)
C41 0.112(13) 0.067(8) 0.115(13) -0.011(9) 0.059(11) -0.029(8)
C42 0.070(9) 0.037(7) 0.038(8) 0.005(6) 0.026(7) 0.010(7)
C43 0.082(8) 0.043(7) 0.048(7) -0.005(6) 0.038(7) 0.014(6)
C44 0.192(18) 0.065(11) 0.098(13) 0.023(9) 0.041(14) 0.077(12)
C47 0.060(8) 0.049(9) 0.035(6) -0.004(6) 0.001(6) -0.013(7)
C48 0.078(8) 0.062(8) 0.033(6) -0.006(6) 0.009(7) -0.016(6)
C49 0.092(8) 0.084(12) 0.053(9) 0.004(9) 0.017(8) 0.006(8)
C50 0.094(10) 0.060(8) 0.036(8) 0.003(7) -0.006(8) -0.016(8)
C51 0.080(10) 0.063(8) 0.039(7) 0.000(7) 0.002(7) -0.015(7)
C52 0.033(7) 0.047(8) 0.049(8) 0.014(7) 0.000(6) 0.001(6)
C53 0.082(9) 0.094(11) 0.063(8) 0.051(7) 0.003(8) 0.015(7)
C54 0.23(2) 0.21(2) 0.056(9) 0.020(11) -0.026(13) 0.133(15)
C55 0.128(13) 0.22(2) 0.24(2) 0.208(16) -0.041(16) -0.028(14)
C56 0.120(11) 0.125(15) 0.090(13) 0.062(11) 0.008(11) 0.073(11)
C57 0.036(8) 0.034(8) 0.042(8) -0.016(6) 0.020(6) -0.007(6)
C58 0.043(7) 0.039(7) 0.055(7) -0.017(6) 0.022(6) -0.009(6)
C62 0.086(11) 0.039(8) 0.061(8) -0.018(7) 0.038(8) -0.043(8)
C63 0.135(11) 0.110(11) 0.064(9) -0.023(8) 0.068(9) -0.052(9)
C64 0.174(15) 0.44(3) 0.090(15) -0.080(19) 0.090(13) -0.142(16)
C65 0.22(2) 0.124(13) 0.097(14) -0.078(12) 0.052(15) -0.063(13)
C66 0.37(2) 0.152(15) 0.054(11) 0.003(12) 0.066(16) 0.016(18)
C67 0.033(6) 0.041(8) 0.080(10) 0.001(8) 0.024(6) -0.004(6)
C68 0.043(7) 0.045(7) 0.137(11) 0.009(8) 0.043(7) 0.010(7)
C69 0.085(12) 0.26(2) 0.161(15) 0.015(14) 0.016(10) 0.097(15)
C70 0.118(14) 0.081(11) 0.189(16) 0.011(12) 0.112(12) 0.005(11)
C71 0.103(13) 0.052(8) 0.33(2) -0.035(12) 0.125(14) 0.005(9)
C72 0.041(7) 0.029(7) 0.020(6) 0.009(6) -0.006(5) -0.008(6)
C73 0.041(6) 0.035(6) 0.035(6) 0.005(6) -0.005(5) -0.001(5)
C74 0.061(9) 0.044(6) 0.050(9) 0.009(7) -0.022(7) 0.003(6)
C75 0.049(7) 0.054(8) 0.043(8) 0.000(7) 0.000(6) -0.011(6)
C76 0.065(9) 0.061(9) 0.023(6) 0.002(6) -0.011(5) -0.012(7)
C77 0.048(6) 0.068(9) 0.131(12) -0.025(10) 0.009(9) 0.019(9)
C78 0.040(7) 0.129(16) 0.24(2) -0.057(17) 0.020(12) 0.022(11)
C79 0.050(8) 0.026(7) 0.064(9) 0.007(7) -0.010(6) -0.003(6)
C80 0.062(8) 0.039(7) 0.083(10) 0.004(6) -0.031(6) 0.001(6)
C81 0.128(14) 0.041(9) 0.154(17) 0.016(9) -0.103(12) -0.008(8)
C82 0.081(11) 0.064(11) 0.161(16) 0.004(10) -0.005(10) -0.031(9)
C83 0.104(13) 0.090(12) 0.113(13) -0.050(10) -0.039(9) -0.012(9)
C84 0.040(8) 0.045(8) 0.085(10) -0.002(7) 0.010(8) -0.020(7)
C85 0.068(8) 0.074(10) 0.128(11) 0.032(9) 0.046(9) -0.008(7)
C86 0.092(11) 0.158(19) 0.29(2) 0.152(17) -0.034(15) -0.068(11)
C87 0.39(3) 0.124(18) 0.110(12) 0.056(11) 0.064(17) 0.045(18)
C88 0.101(12) 0.093(13) 0.26(2) 0.090(13) 0.069(15) 0.017(10)
N3S 0.043(6) 0.053(8) 0.192(15) -0.017(9) 0.017(10) -0.014(7)
C5S 0.041(6) 0.036(8) 0.097(11) -0.002(8) 0.001(8) -0.010(7)
C6S 0.040(6) 0.093(12) 0.059(9) -0.021(9) -0.004(7) -0.017(8)
N4S 0.147(16) 0.111(18) 0.16(2) 0.038(12) 0.012(16) -0.017(14)
C7S 0.089(15) 0.10(2) 0.15(2) 0.047(12) 0.002(16) 0.012(15)
C8S 0.104(16) 0.13(2) 0.17(2) 0.023(14) -0.022(16) 0.006(15)

loop_
_atom_type_symbol
_atom_type_description
_atom_type_scat_dispersion_real
_atom_type_scat_dispersion_imag
_atom_type_scat_source
C C 0.0033 0.0016 'International Tables Vol C Tables 4.2.6.8 and 6.1.1.4'
H H 0.0000 0.0000 'International Tables Vol C Tables 4.2.6.8 and 6.1.1.4'
N N 0.0061 0.0033 'International Tables Vol C Tables 4.2.6.8 and 6.1.1.4'
O O 0.0106 0.0060 'International Tables Vol C Tables 4.2.6.8 and 6.1.1.4'
P P 0.1023 0.0942 'International Tables Vol C Tables 4.2.6.8 and 6.1.1.4'
Fe Fe 0.3463 0.8444 'International Tables Vol C Tables 4.2.6.8 and 6.1.1.4'

loop_
_geom_angle_atom_site_label_1
_geom_angle_atom_site_label_2
_geom_angle_atom_site_label_3
_geom_angle
O1 Fe1 O4 96.3(3)
O1 Fe1 O7 93.4(3)
O4 Fe1 O7 95.3(3)
O1 Fe1 O23 94.9(3)
O4 Fe1 O23 87.1(3)
O7 Fe1 O23 171.1(3)
O1 Fe1 O24 99.5(3)
O4 Fe1 O24 162.4(3)
O7 Fe1 O24 91.6(3)
O23 Fe1 O24 83.8(3)
O1 Fe1 N1 179.0(4)
O4 Fe1 N1 84.5(3)
O7 Fe1 N1 87.1(3)
O23 Fe1 N1 84.5(4)
O24 Fe1 N1 79.7(4)
O1 Fe2 O26 90.8(3)
O1 Fe2 O22 96.3(3)
O26 Fe2 O22 93.8(4)
O1 Fe2 O29 177.0(3)
O26 Fe2 O29 86.2(3)
O22 Fe2 O29 83.8(4)
O1 Fe2 O6 94.4(3)
O26 Fe2 O6 171.7(3)
O22 Fe2 O6 92.0(3)
O29 Fe2 O6 88.6(3)
O1 Fe2 O17 97.0(3)
O26 Fe2 O17 96.6(3)
O22 Fe2 O17 163.0(3)
O29 Fe2 O17 83.4(3)
O6 Fe2 O17 76.4(3)
O1 Fe3 O18 101.7(3)
O1 Fe3 O25 100.7(3)
O18 Fe3 O25 157.3(3)
O1 Fe3 O27 88.4(3)
O18 Fe3 O27 89.2(3)
O25 Fe3 O27 87.8(3)
O1 Fe3 O8 89.2(3)
O18 Fe3 O8 93.6(3)
O25 Fe3 O8 90.3(3)
O27 Fe3 O8 176.6(3)
O1 Fe3 O42 176.8(3)
O18 Fe3 O42 79.6(3)
O25 Fe3 O42 77.9(3)
O27 Fe3 O42 88.7(3)
O8 Fe3 O42 93.6(3)
O15 Fe4 O3 94.3(3)
O15 Fe4 O11 99.9(3)
O3 Fe4 O11 92.7(3)
O15 Fe4 O28 88.9(3)
O3 Fe4 O28 173.0(3)
O11 Fe4 O28 92.9(3)
O15 Fe4 O17 97.8(3)
O3 Fe4 O17 87.6(3)
O11 Fe4 O17 162.2(3)
O28 Fe4 O17 85.8(3)
O15 Fe4 O6 172.1(3)
O3 Fe4 O6 88.6(3)
O11 Fe4 O6 87.2(3)
O28 Fe4 O6 87.4(3)
O17 Fe4 O6 75.0(3)
O3 Fe5 O9 93.2(3)
O3 Fe5 O5 92.4(3)
O9 Fe5 O5 100.3(3)
O3 Fe5 O37 173.3(3)
O9 Fe5 O37 90.1(3)
O5 Fe5 O37 92.7(3)
O3 Fe5 O12 88.2(3)
O9 Fe5 O12 172.7(3)
O5 Fe5 O12 86.8(3)
O37 Fe5 O12 87.8(3)
O3 Fe5 O21 87.4(3)
O9 Fe5 O21 97.9(3)
O5 Fe5 O21 161.8(3)
O37 Fe5 O21 86.3(3)
O12 Fe5 O21 75.0(3)
O2 Fe6 O30 96.5(3)
O2 Fe6 O32 91.1(3)
O30 Fe6 O32 95.4(3)
O2 Fe6 O36 175.7(3)
O30 Fe6 O36 83.2(3)
O32 Fe6 O36 84.7(3)
O2 Fe6 O12 95.0(3)
O30 Fe6 O12 91.8(3)
O32 Fe6 O12 170.0(3)
O36 Fe6 O12 89.3(3)
O2 Fe6 O21 98.1(3)
O30 Fe6 O21 161.5(3)
O32 Fe6 O21 95.6(3)
O36 Fe6 O21 83.0(3)
O12 Fe6 O21 75.7(3)
O2 Fe7 O19 102.4(3)
O2 Fe7 O35 99.0(3)
O19 Fe7 O35 157.9(3)
O2 Fe7 O13 90.2(3)
O19 Fe7 O13 94.5(3)
O35 Fe7 O13 90.7(3)
O2 Fe7 O33 89.5(3)
O19 Fe7 O33 86.3(4)
O35 Fe7 O33 88.6(4)
O13 Fe7 O33 179.2(4)
O2 Fe7 O44 176.3(3)
O19 Fe7 O44 80.3(3)
O35 Fe7 O44 78.1(3)
O13 Fe7 O44 92.1(3)
O33 Fe7 O44 88.1(4)
O2 Fe8 O14 91.7(3)
O2 Fe8 O10 97.0(3)
O14 Fe8 O10 93.4(3)
O2 Fe8 O34 97.5(3)
O14 Fe8 O34 94.0(3)
O10 Fe8 O34 163.5(3)
O2 Fe8 O31 96.1(3)
O14 Fe8 O31 172.2(3)
O10 Fe8 O31 85.4(3)
O34 Fe8 O31 85.3(3)
O2 Fe8 O43 176.1(3)
O14 Fe8 O43 84.4(3)
O10 Fe8 O43 83.1(3)
O34 Fe8 O43 83.0(3)
O31 Fe8 O43 87.8(4)
O16 Fe9 O20 85.8(3)
O16 Fe9 O40 173.2(3)
O20 Fe9 O40 93.1(3)
O16 Fe9 O38 92.0(3)
O20 Fe9 O38 173.5(3)
O40 Fe9 O38 89.7(4)
O16 Fe9 O46 97.8(3)
O20 Fe9 O46 85.7(3)
O40 Fe9 O46 88.7(3)
O38 Fe9 O46 88.5(3)
O16 Fe9 O45 85.9(3)
O20 Fe9 O45 96.8(3)
O40 Fe9 O45 87.6(3)
O38 Fe9 O45 89.2(3)
O46 Fe9 O45 175.7(3)
O4 P1 O5 111.7(4)
O4 P1 O6 110.2(4)
O5 P1 O6 112.4(4)
O4 P1 C1 105.7(5)
O5 P1 C1 110.6(5)
O6 P1 C1 105.9(5)
O9 P2 O7 113.4(4)
O9 P2 O8 112.5(4)
O7 P2 O8 111.2(4)
O9 P2 C7 106.5(5)
O7 P2 C7 106.0(5)
O8 P2 C7 106.7(5)
O10 P3 O11 112.3(4)
O10 P3 O12 110.7(4)
O11 P3 O12 111.5(4)
O10 P3 C13 106.2(5)
O11 P3 C13 110.5(5)
O12 P3 C13 105.3(5)
O14 P4 O15 112.7(4)
O14 P4 O13 112.1(5)
O15 P4 O13 112.7(4)
O14 P4 C19 105.6(5)
O15 P4 C19 105.7(6)
O13 P4 C19 107.5(5)
O16 P5 O18 113.0(5)
O16 P5 O17 109.3(4)
O18 P5 O17 110.3(4)
O16 P5 C25 103.3(7)
O18 P5 C25 115.0(7)
O17 P5 C25 105.4(6)
O16 P5 C25B 117.2(8)
O18 P5 C25B 100.7(8)
O17 P5 C25B 105.8(8)
C25 P5 C25B 16.1(8)
O20 P6 O19 113.5(5)
O20 P6 O21 110.8(4)
O19 P6 O21 108.8(4)
O20 P6 C31 107.6(5)
O19 P6 C31 108.6(5)
O21 P6 C31 107.4(5)
O20 P6 C31B 116.3(11)
O19 P6 C31B 103.8(10)
O21 P6 C31B 102.8(10)
C31 P6 C31B 8.8(12)
Fe1 O1 Fe2 121.1(4)
Fe1 O1 Fe3 118.6(4)
Fe2 O1 Fe3 119.6(4)
Fe7 O2 Fe6 119.2(4)
Fe7 O2 Fe8 120.9(4)
Fe6 O2 Fe8 119.6(4)
Fe5 O3 Fe4 131.1(4)
Fe5 O3 H3O 114.5
Fe4 O3 H3O 114.5
P1 O4 Fe1 136.1(4)
P1 O5 Fe5 137.6(4)
P1 O6 Fe2 127.5(4)
P1 O6 Fe4 125.3(4)
Fe2 O6 Fe4 102.3(3)
P2 O7 Fe1 133.7(4)
P2 O8 Fe3 129.7(4)
P2 O9 Fe5 151.6(5)
P3 O10 Fe8 135.3(5)
P3 O11 Fe4 137.8(5)
P3 O12 Fe6 126.7(4)
P3 O12 Fe5 126.5(4)
Fe6 O12 Fe5 103.3(3)
P4 O13 Fe7 130.1(4)
P4 O14 Fe8 136.0(5)
P4 O15 Fe4 149.3(5)
P5 O16 Fe9 142.3(5)
P5 O17 Fe4 129.1(4)
P5 O17 Fe2 125.7(4)
Fe4 O17 Fe2 101.9(3)
P5 O18 Fe3 134.0(5)
P6 O19 Fe7 134.9(5)
P6 O20 Fe9 143.5(5)
P6 O21 Fe5 128.9(4)
P6 O21 Fe6 126.5(4)
Fe5 O21 Fe6 101.3(3)
C37 O22 Fe2 133.9(8)
C37 O23 Fe1 125.0(8)
C42 O24 Fe1 128.0(8)
C42 O25 Fe3 130.6(8)
C47 O26 Fe2 132.9(8)
C47 O27 Fe3 125.7(8)
C52 O28 Fe4 128.6(8)
C52 O29 Fe2 133.3(9)
C57 O30 Fe6 137.5(8)
C57 O31 Fe8 123.4(7)
C62 O32 Fe6 131.8(10)
C62 O33 Fe7 125.7(9)
C67 O34 Fe8 129.2(8)
C67 O35 Fe7 131.9(8)
C72 O36 Fe6 133.3(7)
C72 O37 Fe5 129.3(7)
C79 O38 Fe9 133.5(8)
C84 O40 Fe9 134.7(9)
C77 N1 Fe1 169.5(13)
C2 C1 C6 116.7(11)
C2 C1 P1 122.6(9)
C6 C1 P1 120.7(9)
C1 C2 C3 124.3(12)
C1 C2 H2 117.9
C3 C2 H2 117.9
C4 C3 C2 116.7(13)
C4 C3 H3 121.7
C2 C3 H3 121.7
C3 C4 C5 121.9(13)
C3 C4 H4 119.0
C5 C4 H4 119.0
C4 C5 C6 119.4(13)
C4 C5 H5 120.3
C6 C5 H5 120.3
C1 C6 C5 121.0(12)
C1 C6 H6 119.5
C5 C6 H6 119.5
C12 C7 C8 118.7(13)
C12 C7 P2 121.5(10)
C8 C7 P2 119.8(10)
C9 C8 C7 120.4(15)
C9 C8 H8 119.8
C7 C8 H8 119.8
C8 C9 C10 120.8(16)
C8 C9 H9 119.6
C10 C9 H9 119.6
C9 C10 C11 119.9(16)
C9 C10 H10 120.1
C11 C10 H10 120.1
C12 C11 C10 118.4(16)
C12 C11 H11 120.8
C10 C11 H11 120.8
C7 C12 C11 121.7(14)
C7 C12 H12 119.1
C11 C12 H12 119.1
C14 C13 C18 119.0(11)
C14 C13 P3 121.6(9)
C18 C13 P3 119.2(9)
C13 C14 C15 122.0(12)
C13 C14 H14 119.0
C15 C14 H14 119.0
C16 C15 C14 117.2(13)
C16 C15 H15 121.4
C14 C15 H15 121.4
C15 C16 C17 122.0(13)
C15 C16 H16 119.0
C17 C16 H16 119.0
C16 C17 C18 120.8(13)
C16 C17 H17 119.6
C18 C17 H17 119.6
C17 C18 C13 119.0(12)
C17 C18 H18 120.5
C13 C18 H18 120.5
C24 C19 C20 119.5(13)
C24 C19 P4 120.5(10)
C20 C19 P4 119.5(12)
C21 C20 C19 119.6(16)
C21 C20 H20 120.2
C19 C20 H20 120.2
C22 C21 C20 119.9(17)
C22 C21 H21 120.0
C20 C21 H21 120.0
C23 C22 C21 120.7(16)
C23 C22 H22 119.7
C21 C22 H22 119.7
C22 C23 C24 118.9(18)
C22 C23 H23 120.5
C24 C23 H23 120.5
C19 C24 C23 121.1(15)
C19 C24 H24 119.4
C23 C24 H24 119.4
C26 C25 C30 120.0
C26 C25 P5 124.4(9)
C30 C25 P5 115.6(9)
C27 C26 C25 120.0
C27 C26 H26 120.0
C25 C26 H26 120.0
C26 C27 C28 120.0
C26 C27 H27 120.0
C28 C27 H27 120.0
C27 C28 C29 120.0
C27 C28 H28 120.0
C29 C28 H28 120.0
C28 C29 C30 120.0
C28 C29 H29 120.0
C30 C29 H29 120.0
C29 C30 C25 120.0
C29 C30 H30 120.0
C25 C30 H30 120.0
C26B C25B C30B 120.0
C26B C25B P5 116.0(12)
C30B C25B P5 123.8(12)
C27B C26B C25B 120.0
C27B C26B H26B 120.0
C25B C26B H26B 120.0
C28B C27B C26B 120.0
C28B C27B H27B 120.0
C26B C27B H27B 120.0
C29B C28B C27B 120.0
C29B C28B H28B 120.0
C27B C28B H28B 120.0
C28B C29B C30B 120.0
C28B C29B H29B 120.0
C30B C29B H29B 120.0
C29B C30B C25B 120.0
C29B C30B H30B 120.0
C25B C30B H30B 120.0
C32 C31 C36 120.0
C32 C31 P6 120.3(7)
C36 C31 P6 119.7(7)
C31 C32 C33 120.0
C31 C32 H32 120.0
C33 C32 H32 120.0
C34 C33 C32 120.0
C34 C33 H33 120.0
C32 C33 H33 120.0
C33 C34 C35 120.0
C33 C34 H34 120.0
C35 C34 H34 120.0
C36 C35 C34 120.0
C36 C35 H35 120.0
C34 C35 H35 120.0
C35 C36 C31 120.0
C35 C36 H36 120.0
C31 C36 H36 120.0
C32B C31B C36B 120.0
C32B C31B P6 120.2(17)
C36B C31B P6 119.3(17)
C31B C32B C33B 120.0
C31B C32B H32B 120.0
C33B C32B H32B 120.0
C34B C33B C32B 120.0
C34B C33B H33B 120.0
C32B C33B H33B 120.0
C33B C34B C35B 120.0
C33B C34B H34B 120.0
C35B C34B H34B 120.0
C36B C35B C34B 120.0
C36B C35B H35B 120.0
C34B C35B H35B 120.0
C35B C36B C31B 120.0
C35B C36B H36B 120.0
C31B C36B H36B 120.0
O22 C37 O23 126.8(12)
O22 C37 C38 116.4(12)
O23 C37 C38 116.6(12)
C40 C38 C41 113.2(15)
C40 C38 C39 109.9(14)
C41 C38 C39 107.1(14)
C40 C38 C37 109.4(12)
C41 C38 C37 106.7(11)
C39 C38 C37 110.4(12)
C38 C39 H39A 109.5
C38 C39 H39B 109.5
H39A C39 H39B 109.5
C38 C39 H39C 109.5
H39A C39 H39C 109.5
H39B C39 H39C 109.5
C38 C40 H40A 109.5
C38 C40 H40B 109.5
H40A C40 H40B 109.5
C38 C40 H40C 109.5
H40A C40 H40C 109.5
H40B C40 H40C 109.5
C38 C41 H41A 109.5
C38 C41 H41B 109.5
H41A C41 H41B 109.5
C38 C41 H41C 109.5
H41A C41 H41C 109.5
H41B C41 H41C 109.5
O24 C42 O25 124.9(12)
O24 C42 C43 118.7(12)
O25 C42 C43 116.3(12)
C45B C43 C46 59.3(18)
C45B C43 C44 133(2)
C46 C43 C44 125.6(17)
C45B C43 C42 107(2)
C46 C43 C42 113.1(15)
C44 C43 C42 109.7(11)
C45B C43 C46B 104(2)
C46 C43 C46B 45.3(14)
C44 C43 C46B 90.4(16)
C42 C43 C46B 108.2(15)
C45B C43 C45 47.8(18)
C46 C43 C45 103.8(16)
C44 C43 C45 94.3(14)
C42 C43 C45 106.7(13)
C46B C43 C45 140.9(15)
C43 C44 H44A 109.5
C43 C44 H44B 109.5
H44A C44 H44B 109.5
C43 C44 H44C 109.5
H44A C44 H44C 109.5
H44B C44 H44C 109.5
C43 C45 H45A 109.5
C43 C45 H45B 109.5
C43 C45 H45C 109.5
C43 C46 H46A 109.5
C43 C46 H46B 109.5
C43 C46 H46C 109.5
C43 C45B H45D 109.5
C43 C45B H45E 109.5
H45D C45B H45E 109.5
C43 C45B H45F 109.5
H45D C45B H45F 109.5
H45E C45B H45F 109.5
C43 C46B H46D 109.5
C43 C46B H46E 109.5
H46D C46B H46E 109.5
C43 C46B H46F 109.5
H46D C46B H46F 109.5
H46E C46B H46F 109.5
O26 C47 O27 124.0(12)
O26 C47 C48 118.9(13)
O27 C47 C48 117.0(13)
C47 C48 C50 109.6(11)
C47 C48 C49 108.6(12)
C50 C48 C49 109.8(13)
C47 C48 C51 110.5(12)
C50 C48 C51 109.9(12)
C49 C48 C51 108.3(12)
C48 C49 H49A 109.5
C48 C49 H49B 109.5
H49A C49 H49B 109.5
C48 C49 H49C 109.5
H49A C49 H49C 109.5
H49B C49 H49C 109.5
C48 C50 H50A 109.5
C48 C50 H50B 109.5
H50A C50 H50B 109.5
C48 C50 H50C 109.5
H50A C50 H50C 109.5
H50B C50 H50C 109.5
C48 C51 H51A 109.5
C48 C51 H51B 109.5
H51A C51 H51B 109.5
C48 C51 H51C 109.5
H51A C51 H51C 109.5
H51B C51 H51C 109.5
O29 C52 O28 126.2(12)
O29 C52 C53 118.6(14)
O28 C52 C53 115.2(13)
C56 C53 C54 109.5(17)
C56 C53 C55 115.0(18)
C54 C53 C55 101.1(19)
C56 C53 C52 114.6(13)
C54 C53 C52 109.2(15)
C55 C53 C52 106.6(14)
C53 C54 H54A 109.5
C53 C54 H54B 109.5
H54A C54 H54B 109.5
C53 C54 H54C 109.5
H54A C54 H54C 109.5
H54B C54 H54C 109.5
C53 C55 H55A 109.5
C53 C55 H55B 109.5
H55A C55 H55B 109.5
C53 C55 H55C 109.5
H55A C55 H55C 109.5
H55B C55 H55C 109.5
C53 C56 H56A 109.5
C53 C56 H56B 109.5
H56A C56 H56B 109.5
C53 C56 H56C 109.5
H56A C56 H56C 109.5
H56B C56 H56C 109.5
O30 C57 O31 124.2(11)
O30 C57 C58 118.7(12)
O31 C57 C58 117.1(11)
C60B C58 C59 141(2)
C60B C58 C61B 112(2)
C59 C58 C61B 58.2(16)
C60B C58 C57 108.7(17)
C59 C58 C57 109.8(13)
C61B C58 C57 105.0(17)
C60B C58 C61 46.6(16)
C59 C58 C61 116.8(16)
C61B C58 C61 66.3(17)
C57 C58 C61 111.5(14)
C60B C58 C59B 114(2)
C59 C58 C59B 51.6(15)
C61B C58 C59B 109(2)
C57 C58 C59B 108.1(17)
C61 C58 C59B 140.0(19)
C60B C58 C60 63.8(18)
C59 C58 C60 103.4(15)
C61B C58 C60 147.2(19)
C57 C58 C60 107.0(13)
C61 C58 C60 107.4(16)
C59B C58 C60 54.0(16)
C58 C59 H59A 109.5
C58 C59 H59B 109.5
C58 C59 H59C 109.5
C58 C60 H60A 109.5
C58 C60 H60B 109.5
C58 C60 H60C 109.5
C58 C61 H61A 109.5
C58 C61 H61B 109.5
C58 C61 H61C 109.5
C58 C59B H59D 109.5
C58 C59B H59E 109.5
H59D C59B H59E 109.5
C58 C59B H59F 109.5
H59D C59B H59F 109.5
H59E C59B H59F 109.5
C58 C60B H60D 109.5
C58 C60B H60E 109.5
H60D C60B H60E 109.5
C58 C60B H60F 109.5
H60D C60B H60F 109.5
H60E C60B H60F 109.5
C58 C61B H61D 109.5
C58 C61B H61E 109.5
H61D C61B H61E 109.5
C58 C61B H61F 109.5
H61D C61B H61F 109.5
H61E C61B H61F 109.5
O33 C62 O32 125.5(13)
O33 C62 C63 118.8(15)
O32 C62 C63 115.6(16)
C64 C63 C65 122(2)
C64 C63 C62 111.5(17)
C65 C63 C62 111.1(15)
C64 C63 C66 96(2)
C65 C63 C66 106(2)
C62 C63 C66 108.5(16)
C63 C64 H64A 109.5
C63 C64 H64B 109.5
H64A C64 H64B 109.5
C63 C64 H64C 109.5
H64A C64 H64C 109.5
H64B C64 H64C 109.5
C63 C65 H65A 109.5
C63 C65 H65B 109.5
H65A C65 H65B 109.5
C63 C65 H65C 109.5
H65A C65 H65C 109.5
H65B C65 H65C 109.5
C63 C66 H66A 109.5
C63 C66 H66B 109.5
H66A C66 H66B 109.5
C63 C66 H66C 109.5
H66A C66 H66C 109.5
H66B C66 H66C 109.5
O34 C67 O35 124.1(11)
O34 C67 C68 119.1(12)
O35 C67 C68 116.6(11)
C71 C68 C70 112.9(17)
C71 C68 C69 109.5(18)
C70 C68 C69 105.6(17)
C71 C68 C67 112.2(13)
C70 C68 C67 109.3(13)
C69 C68 C67 106.9(14)
C68 C69 H69A 109.5
C68 C69 H69B 109.5
H69A C69 H69B 109.5
C68 C69 H69C 109.5
H69A C69 H69C 109.5
H69B C69 H69C 109.5
C68 C70 H70A 109.5
C68 C70 H70B 109.5
H70A C70 H70B 109.5
C68 C70 H70C 109.5
H70A C70 H70C 109.5
H70B C70 H70C 109.5
C68 C71 H71A 109.5
C68 C71 H71B 109.5
H71A C71 H71B 109.5
C68 C71 H71C 109.5
H71A C71 H71C 109.5
H71B C71 H71C 109.5
O36 C72 O37 126.1(10)
O36 C72 C73 118.6(11)
O37 C72 C73 115.3(11)
C74 C73 C75 109.5(10)
C74 C73 C72 111.0(10)
C75 C73 C72 107.8(10)
C74 C73 C76 110.3(11)
C75 C73 C76 109.6(10)
C72 C73 C76 108.5(10)
C73 C74 H74A 109.5
C73 C74 H74B 109.5
H74A C74 H74B 109.5
C73 C74 H74C 109.5
H74A C74 H74C 109.5
H74B C74 H74C 109.5
C73 C75 H75A 109.5
C73 C75 H75B 109.5
H75A C75 H75B 109.5
C73 C75 H75C 109.5
H75A C75 H75C 109.5
H75B C75 H75C 109.5
C73 C76 H76A 109.5
C73 C76 H76B 109.5
H76A C76 H76B 109.5
C73 C76 H76C 109.5
H76A C76 H76C 109.5
H76B C76 H76C 109.5
N1 C77 C78 173(2)
C77 C78 H78A 109.5
C77 C78 H78B 109.5
H78A C78 H78B 109.5
C77 C78 H78C 109.5
H78A C78 H78C 109.5
H78B C78 H78C 109.5
O39 C79 O38 125.2(12)
O39 C79 C80 118.9(12)
O38 C79 C80 115.8(12)
C83 C80 C81 115.2(16)
C83 C80 C79 110.4(13)
C81 C80 C79 111.4(12)
C83 C80 C82 109.2(14)
C81 C80 C82 104.7(14)
C79 C80 C82 105.4(13)
C80 C81 H81A 109.5
C80 C81 H81B 109.5
H81A C81 H81B 109.5
C80 C81 H81C 109.5
H81A C81 H81C 109.5
H81B C81 H81C 109.5
C80 C82 H82A 109.5
C80 C82 H82B 109.5
H82A C82 H82B 109.5
C80 C82 H82C 109.5
H82A C82 H82C 109.5
H82B C82 H82C 109.5
C80 C83 H83A 109.5
C80 C83 H83B 109.5
H83A C83 H83B 109.5
C80 C83 H83C 109.5
H83A C83 H83C 109.5
H83B C83 H83C 109.5
O40 C84 O41 125.3(14)
O40 C84 C85 116.2(14)
O41 C84 C85 118.5(13)
C86 C85 C88 109.9(18)
C86 C85 C87 111(2)
C88 C85 C87 108(2)
C86 C85 C84 109.1(16)
C88 C85 C84 113.6(13)
C87 C85 C84 105.8(16)
C85 C86 H86A 109.5
C85 C86 H86B 109.5
H86A C86 H86B 109.5
C85 C86 H86C 109.5
H86A C86 H86C 109.5
H86B C86 H86C 109.5
C85 C87 H87A 109.5
C85 C87 H87B 109.5
H87A C87 H87B 109.5
C85 C87 H87C 109.5
H87A C87 H87C 109.5
H87B C87 H87C 109.5
C85 C88 H88A 109.5
C85 C88 H88B 109.5
H88A C88 H88B 109.5
C85 C88 H88C 109.5
H88A C88 H88C 109.5
H88B C88 H88C 109.5
N1S C1S C2S 173(3)
N2S C3S C4S 175(3)
C3S C4S H4S1 109.5
C3S C4S H4S2 109.5
H4S1 C4S H4S2 109.5
C3S C4S H4S3 109.5
H4S1 C4S H4S3 109.5
H4S2 C4S H4S3 109.5
N3S C5S C6S 177.5(19)
C5S C6S H6S1 109.5
C5S C6S H6S2 109.5
H6S1 C6S H6S2 109.5
C5S C6S H6S3 109.5
H6S1 C6S H6S3 109.5
H6S2 C6S H6S3 109.5
N4S C7S C8S 176(3)
C7S C8S H8S1 109.5
C7S C8S H8S2 109.5
H8S1 C8S H8S2 109.5
C7S C8S H8S3 109.5
H8S1 C8S H8S3 109.5
H8S2 C8S H8S3 109.5
N5S C9S C10S 157(4)
N5T C9T C10T 142(5)
C9T C10T H10D 109.5
C9T C10T H10E 109.5
H10D C10T H10E 109.5
C9T C10T H10F 109.5
H10D C10T H10F 109.5
H10E C10T H10F 109.5
N6T C11T C12T 135(3)
C11T C12T H12A 109.5
C11T C12T H12B 109.5
H12A C12T H12B 109.5
C11T C12T H12C 109.5
H12A C12T H12C 109.5
H12B C12T H12C 109.5

loop_
_geom_bond_atom_site_label_1
_geom_bond_atom_site_label_2
_geom_bond_distance
Fe1 O1 1.897(7)
Fe1 O4 1.969(7)
Fe1 O7 1.978(7)
Fe1 O23 2.016(8)
Fe1 O24 2.038(8)
Fe1 N1 2.238(11)
Fe2 O1 1.902(7)
Fe2 O26 1.981(8)
Fe2 O22 1.988(8)
Fe2 O29 2.002(8)
Fe2 O6 2.050(7)
Fe2 O17 2.100(8)
Fe3 O1 1.925(7)
Fe3 O18 1.948(8)
Fe3 O25 1.996(8)
Fe3 O27 2.024(8)
Fe3 O8 2.035(7)
Fe3 O42 2.121(8)
Fe4 O15 1.934(7)
Fe4 O3 1.938(7)
Fe4 O11 1.970(7)
Fe4 O28 2.041(8)
Fe4 O17 2.090(7)
Fe4 O6 2.128(7)
Fe5 O3 1.923(7)
Fe5 O9 1.935(7)
Fe5 O5 1.960(7)
Fe5 O37 2.038(8)
Fe5 O12 2.102(7)
Fe5 O21 2.110(7)
Fe6 O2 1.911(7)
Fe6 O30 1.980(8)
Fe6 O32 1.987(8)
Fe6 O36 2.011(8)
Fe6 O12 2.062(7)
Fe6 O21 2.115(7)
Fe7 O2 1.898(7)
Fe7 O19 1.967(8)
Fe7 O35 2.009(8)
Fe7 O13 2.031(8)
Fe7 O33 2.038(10)
Fe7 O44 2.133(8)
Fe8 O2 1.932(7)
Fe8 O14 1.982(8)
Fe8 O10 1.986(7)
Fe8 O34 2.028(7)
Fe8 O31 2.031(9)
Fe8 O43 2.147(8)
Fe9 O16 1.976(8)
Fe9 O20 1.977(8)
Fe9 O40 2.005(9)
Fe9 O38 2.015(8)
Fe9 O46 2.036(8)
Fe9 O45 2.038(8)
P1 O4 1.520(7)
P1 O5 1.525(7)
P1 O6 1.551(8)
P1 C1 1.776(11)
P2 O9 1.519(7)
P2 O7 1.524(7)
P2 O8 1.537(8)
P2 C7 1.783(12)
P3 O10 1.506(7)
P3 O11 1.510(8)
P3 O12 1.566(7)
P3 C13 1.801(11)
P4 O14 1.513(8)
P4 O15 1.530(8)
P4 O13 1.539(8)
P4 C19 1.794(13)
P5 O16 1.516(9)
P5 O18 1.522(8)
P5 O17 1.567(8)
P5 C25 1.790(12)
P5 C25B 1.795(15)
P6 O20 1.517(8)
P6 O19 1.523(8)
P6 O21 1.553(7)
P6 C31 1.774(9)
P6 C31B 1.89(2)
O3 H3O 0.9500
O22 C37 1.244(14)
O23 C37 1.264(14)
O24 C42 1.230(15)
O25 C42 1.281(15)
O26 C47 1.273(15)
O27 C47 1.274(15)
O28 C52 1.277(15)
O29 C52 1.238(15)
O30 C57 1.259(14)
O31 C57 1.304(14)
O32 C62 1.286(17)
O33 C62 1.235(17)
O34 C67 1.245(13)
O35 C67 1.281(14)
O36 C72 1.247(13)
O37 C72 1.280(13)
O38 C79 1.275(15)
O39 C79 1.242(15)
O40 C84 1.247(16)
O41 C84 1.249(16)
N1 C77 1.133(16)
C1 C2 1.368(16)
C1 C6 1.396(16)
C2 C3 1.405(16)
C2 H2 0.9500
C3 C4 1.372(18)
C3 H3 0.9500
C4 C5 1.375(18)
C4 H4 0.9500
C5 C6 1.399(16)
C5 H5 0.9500
C6 H6 0.9500
C7 C12 1.375(17)
C7 C8 1.396(17)
C8 C9 1.355(19)
C8 H8 0.9500
C9 C10 1.39(2)
C9 H9 0.9500
C10 C11 1.39(2)
C10 H10 0.9500
C11 C12 1.385(18)
C11 H11 0.9500
C12 H12 0.9500
C13 C14 1.374(16)
C13 C18 1.403(15)
C14 C15 1.420(16)
C14 H14 0.9500
C15 C16 1.361(18)
C15 H15 0.9500
C16 C17 1.378(18)
C16 H16 0.9500
C17 C18 1.384(16)
C17 H17 0.9500
C18 H18 0.9500
C19 C24 1.392(19)
C19 C20 1.401(18)
C20 C21 1.40(2)
C20 H20 0.9500
C21 C22 1.40(2)
C21 H21 0.9500
C22 C23 1.39(2)
C22 H22 0.9500
C23 C24 1.394(18)
C23 H23 0.9500
C24 H24 0.9500
C25 C26 1.3900
C25 C30 1.3900
C26 C27 1.3900
C26 H26 0.9500
C27 C28 1.3900
C27 H27 0.9500
C28 C29 1.3900
C28 H28 0.9500
C29 C30 1.3900
C29 H29 0.9500
C30 H30 0.9500
C25B C26B 1.3900
C25B C30B 1.3900
C26B C27B 1.3900
C26B H26B 0.9500
C27B C28B 1.3900
C27B H27B 0.9500
C28B C29B 1.3900
C28B H28B 0.9500
C29B C30B 1.3900
C29B H29B 0.9500
C30B H30B 0.9500
C31 C32 1.3900
C31 C36 1.3900
C32 C33 1.3900
C32 H32 0.9500
C33 C34 1.3900
C33 H33 0.9500
C34 C35 1.3900
C34 H34 0.9500
C35 C36 1.3900
C35 H35 0.9500
C36 H36 0.9500
C31B C32B 1.3900
C31B C36B 1.3900
C32B C33B 1.3900
C32B H32B 0.9500
C33B C34B 1.3900
C33B H33B 0.9500
C34B C35B 1.3900
C34B H34B 0.9500
C35B C36B 1.3900
C35B H35B 0.9500
C36B H36B 0.9500
C37 C38 1.560(17)
C38 C40 1.449(19)
C38 C41 1.521(19)
C38 C39 1.52(2)
C39 H39A 0.9800
C39 H39B 0.9800
C39 H39C 0.9800
C40 H40A 0.9800
C40 H40B 0.9800
C40 H40C 0.9800
C41 H41A 0.9800
C41 H41B 0.9800
C41 H41C 0.9800
C42 C43 1.531(17)
C43 C45B 1.40(4)
C43 C46 1.40(3)
C43 C44 1.50(2)
C43 C46B 1.62(3)
C43 C45 1.68(3)
C44 H44A 0.9800
C44 H44B 0.9800
C44 H44C 0.9800
C45 H45A 0.9800
C45 H45B 0.9800
C45 H45C 0.9800
C46 H46A 0.9800
C46 H46B 0.9800
C46 H46C 0.9800
C45B H45D 0.9800
C45B H45E 0.9800
C45B H45F 0.9800
C46B H46D 0.9800
C46B H46E 0.9800
C46B H46F 0.9800
C47 C48 1.502(18)
C48 C50 1.503(18)
C48 C49 1.519(19)
C48 C51 1.538(19)
C49 H49A 0.9800
C49 H49B 0.9800
C49 H49C 0.9800
C50 H50A 0.9800
C50 H50B 0.9800
C50 H50C 0.9800
C51 H51A 0.9800
C51 H51B 0.9800
C51 H51C 0.9800
C52 C53 1.530(19)
C53 C56 1.45(2)
C53 C54 1.47(3)
C53 C55 1.49(2)
C54 H54A 0.9800
C54 H54B 0.9800
C54 H54C 0.9800
C55 H55A 0.9800
C55 H55B 0.9800
C55 H55C 0.9800
C56 H56A 0.9800
C56 H56B 0.9800
C56 H56C 0.9800
C57 C58 1.525(16)
C58 C60B 1.48(4)
C58 C59 1.50(2)
C58 C61B 1.50(4)
C58 C61 1.53(3)
C58 C59B 1.53(4)
C58 C60 1.56(3)
C59 H59A 0.9800
C59 H59B 0.9800
C59 H59C 0.9800
C60 H60A 0.9800
C60 H60B 0.9800
C60 H60C 0.9800
C61 H61A 0.9800
C61 H61B 0.9800
C61 H61C 0.9800
C59B H59D 0.9800
C59B H59E 0.9800
C59B H59F 0.9800
C60B H60D 0.9800
C60B H60E 0.9800
C60B H60F 0.9800
C61B H61D 0.9800
C61B H61E 0.9800
C61B H61F 0.9800
C62 C63 1.50(2)
C63 C64 1.38(2)
C63 C65 1.41(2)
C63 C66 1.50(3)
C64 H64A 0.9800
C64 H64B 0.9800
C64 H64C 0.9800
C65 H65A 0.9800
C65 H65B 0.9800
C65 H65C 0.9800
C66 H66A 0.9800
C66 H66B 0.9800
C66 H66C 0.9800
C67 C68 1.518(17)
C68 C71 1.44(2)
C68 C70 1.49(2)
C68 C69 1.52(3)
C69 H69A 0.9800
C69 H69B 0.9800
C69 H69C 0.9800
C70 H70A 0.9800
C70 H70B 0.9800
C70 H70C 0.9800
C71 H71A 0.9800
C71 H71B 0.9800
C71 H71C 0.9800
C72 C73 1.531(16)
C73 C74 1.517(16)
C73 C75 1.530(16)
C73 C76 1.549(16)
C74 H74A 0.9800
C74 H74B 0.9800
C74 H74C 0.9800
C75 H75A 0.9800
C75 H75B 0.9800
C75 H75C 0.9800
C76 H76A 0.9800
C76 H76B 0.9800
C76 H76C 0.9800
C77 C78 1.42(2)
C78 H78A 0.9800
C78 H78B 0.9800
C78 H78C 0.9800
C79 C80 1.559(19)
C80 C83 1.49(2)
C80 C81 1.502(19)
C80 C82 1.59(2)
C81 H81A 0.9800
C81 H81B 0.9800
C81 H81C 0.9800
C82 H82A 0.9800
C82 H82B 0.9800
C82 H82C 0.9800
C83 H83A 0.9800
C83 H83B 0.9800
C83 H83C 0.9800
C84 C85 1.53(2)
C85 C86 1.42(2)
C85 C88 1.51(2)
C85 C87 1.52(3)
C86 H86A 0.9800
C86 H86B 0.9800
C86 H86C 0.9800
C87 H87A 0.9800
C87 H87B 0.9800
C87 H87C 0.9800
C88 H88A 0.9800
C88 H88B 0.9800
C88 H88C 0.9800
N1S C1S 1.11(3)
C1S C2S 1.22(3)
C2S H2S1 0.9800
C2S H2S2 0.9800
C2S H2S3 0.9800
N2S C3S 1.07(3)
C3S C4S 1.26(3)
C4S H4S1 0.9800
C4S H4S2 0.9800
C4S H4S3 0.9800
N3S C5S 1.093(13)
C5S C6S 1.450(15)
C6S H6S1 0.9800
C6S H6S2 0.9800
C6S H6S3 0.9800
N4S C7S 1.17(3)
C7S C8S 1.46(3)
C8S H8S1 0.9800
C8S H8S2 0.9800
C8S H8S3 0.9800
N5S C9S 1.063(19)
C9S C10S 1.46(2)
C10S H10A 0.9800
C10S H10B 0.9800
C10S H10C 0.9800
N5T C9T 1.09(2)
C9T C10T 1.48(2)
C10T H10D 0.9800
C10T H10E 0.9800
C10T H10F 0.9800
N6T C11T 1.063(19)
C11T C12T 1.51(2)
C12T H12A 0.9800
C12T H12B 0.9800
C12T H12C 0.9800

loop_
_geom_torsion_atom_site_label_1
_geom_torsion_atom_site_label_2
_geom_torsion_atom_site_label_3
_geom_torsion_atom_site_label_4
_geom_torsion
O4 Fe1 O1 Fe2 -38.9(5)
O7 Fe1 O1 Fe2 -134.7(4)
O23 Fe1 O1 Fe2 48.6(5)
O24 Fe1 O1 Fe2 133.1(4)
N1 Fe1 O1 Fe2 106(25)
O4 Fe1 O1 Fe3 150.5(4)
O7 Fe1 O1 Fe3 54.8(4)
O23 Fe1 O1 Fe3 -121.9(4)
O24 Fe1 O1 Fe3 -37.4(5)
N1 Fe1 O1 Fe3 -65(25)
O26 Fe2 O1 Fe1 -125.1(5)
O22 Fe2 O1 Fe1 -31.2(5)
O29 Fe2 O1 Fe1 -123(7)
O6 Fe2 O1 Fe1 61.3(4)
O17 Fe2 O1 Fe1 138.1(4)
O26 Fe2 O1 Fe3 45.3(5)
O22 Fe2 O1 Fe3 139.3(4)
O29 Fe2 O1 Fe3 48(7)
O6 Fe2 O1 Fe3 -128.2(4)
O17 Fe2 O1 Fe3 -51.4(4)
O18 Fe3 O1 Fe1 -165.4(4)
O25 Fe3 O1 Fe1 18.3(5)
O27 Fe3 O1 Fe1 105.8(4)
O8 Fe3 O1 Fe1 -71.8(4)
O42 Fe3 O1 Fe1 81(6)
O18 Fe3 O1 Fe2 23.9(5)
O25 Fe3 O1 Fe2 -152.4(4)
O27 Fe3 O1 Fe2 -65.0(4)
O8 Fe3 O1 Fe2 117.5(4)
O42 Fe3 O1 Fe2 -90(6)
O19 Fe7 O2 Fe6 22.0(5)
O35 Fe7 O2 Fe6 -152.6(4)
O13 Fe7 O2 Fe6 116.7(4)
O33 Fe7 O2 Fe6 -64.1(4)
O44 Fe7 O2 Fe6 -115(6)
O19 Fe7 O2 Fe8 -164.3(4)
O35 Fe7 O2 Fe8 21.1(5)
O13 Fe7 O2 Fe8 -69.6(4)
O33 Fe7 O2 Fe8 109.6(5)
O44 Fe7 O2 Fe8 59(6)
O30 Fe6 O2 Fe7 142.3(4)
O32 Fe6 O2 Fe7 46.7(4)
O36 Fe6 O2 Fe7 56(4)
O12 Fe6 O2 Fe7 -125.3(4)
O21 Fe6 O2 Fe7 -49.1(4)
O30 Fe6 O2 Fe8 -31.5(4)
O32 Fe6 O2 Fe8 -127.1(4)
O36 Fe6 O2 Fe8 -118(4)
O12 Fe6 O2 Fe8 60.9(4)
O21 Fe6 O2 Fe8 137.1(4)
O14 Fe8 O2 Fe7 55.4(4)
O10 Fe8 O2 Fe7 149.0(4)
O34 Fe8 O2 Fe7 -38.9(5)
O31 Fe8 O2 Fe7 -124.9(4)
O43 Fe8 O2 Fe7 58(4)
O14 Fe8 O2 Fe6 -130.9(4)
O10 Fe8 O2 Fe6 -37.3(4)
O34 Fe8 O2 Fe6 134.8(4)
O31 Fe8 O2 Fe6 48.8(4)
O43 Fe8 O2 Fe6 -129(4)
O9 Fe5 O3 Fe4 130.6(5)
O5 Fe5 O3 Fe4 30.1(5)
O37 Fe5 O3 Fe4 -110(3)
O12 Fe5 O3 Fe4 -56.6(5)
O21 Fe5 O3 Fe4 -131.6(5)
O15 Fe4 O3 Fe5 130.1(5)
O11 Fe4 O3 Fe5 30.0(5)
O28 Fe4 O3 Fe5 -113(2)
O17 Fe4 O3 Fe5 -132.2(5)
O6 Fe4 O3 Fe5 -57.2(5)
O5 P1 O4 Fe1 -88.5(7)
O6 P1 O4 Fe1 37.2(8)
C1 P1 O4 Fe1 151.2(7)
O1 Fe1 O4 P1 -20.5(7)
O7 Fe1 O4 P1 73.5(7)
O23 Fe1 O4 P1 -115.1(7)
O24 Fe1 O4 P1 -173.9(8)
N1 Fe1 O4 P1 160.1(7)
O4 P1 O5 Fe5 94.6(7)
O6 P1 O5 Fe5 -29.9(8)
C1 P1 O5 Fe5 -148.0(7)
O3 Fe5 O5 P1 27.6(7)
O9 Fe5 O5 P1 -66.2(7)
O37 Fe5 O5 P1 -156.8(6)
O12 Fe5 O5 P1 115.6(7)
O21 Fe5 O5 P1 116.7(9)
O4 P1 O6 Fe2 3.6(7)
O5 P1 O6 Fe2 128.9(5)
C1 P1 O6 Fe2 -110.2(6)
O4 P1 O6 Fe4 -147.4(4)
O5 P1 O6 Fe4 -22.1(6)
C1 P1 O6 Fe4 98.7(6)
O1 Fe2 O6 P1 -44.1(6)
O26 Fe2 O6 P1 -173(2)
O22 Fe2 O6 P1 52.3(6)
O29 Fe2 O6 P1 136.1(6)
O17 Fe2 O6 P1 -140.3(6)
O1 Fe2 O6 Fe4 112.0(3)
O26 Fe2 O6 Fe4 -17(2)
O22 Fe2 O6 Fe4 -151.6(3)
O29 Fe2 O6 Fe4 -67.8(4)
O17 Fe2 O6 Fe4 15.8(3)
O15 Fe4 O6 P1 165(2)
O3 Fe4 O6 P1 53.0(5)
O11 Fe4 O6 P1 -39.8(5)
O28 Fe4 O6 P1 -132.8(5)
O17 Fe4 O6 P1 140.9(5)
O15 Fe4 O6 Fe2 8(2)
O3 Fe4 O6 Fe2 -103.8(3)
O11 Fe4 O6 Fe2 163.4(3)
O28 Fe4 O6 Fe2 70.4(3)
O17 Fe4 O6 Fe2 -16.0(3)
O9 P2 O7 Fe1 91.9(7)
O8 P2 O7 Fe1 -36.1(7)
C7 P2 O7 Fe1 -151.7(7)
O1 Fe1 O7 P2 8.5(7)
O4 Fe1 O7 P2 -88.1(6)
O23 Fe1 O7 P2 167.0(18)
O24 Fe1 O7 P2 108.1(6)
N1 Fe1 O7 P2 -172.3(7)
O9 P2 O8 Fe3 -123.9(5)
O7 P2 O8 Fe3 4.6(7)
C7 P2 O8 Fe3 119.7(6)
O1 Fe3 O8 P2 39.8(6)
O18 Fe3 O8 P2 141.5(6)
O25 Fe3 O8 P2 -60.9(6)
O27 Fe3 O8 P2 -5(6)
O42 Fe3 O8 P2 -138.7(6)
O7 P2 O9 Fe5 -53.9(10)
O8 P2 O9 Fe5 73.4(10)
C7 P2 O9 Fe5 -170.0(9)
O3 Fe5 O9 P2 -55.6(10)
O5 Fe5 O9 P2 37.5(10)
O37 Fe5 O9 P2 130.3(9)
O12 Fe5 O9 P2 -156.7(18)
O21 Fe5 O9 P2 -143.4(9)
O11 P3 O10 Fe8 -86.6(7)
O12 P3 O10 Fe8 38.7(8)
C13 P3 O10 Fe8 152.5(7)
O2 Fe8 O10 P3 -22.7(7)
O14 Fe8 O10 P3 69.4(7)
O34 Fe8 O10 P3 -174.1(9)
O31 Fe8 O10 P3 -118.3(7)
O43 Fe8 O10 P3 153.4(7)
O10 P3 O11 Fe4 98.6(7)
O12 P3 O11 Fe4 -26.3(8)
C13 P3 O11 Fe4 -143.0(6)
O15 Fe4 O11 P3 -69.2(7)
O3 Fe4 O11 P3 25.6(7)
O28 Fe4 O11 P3 -158.6(7)
O17 Fe4 O11 P3 116.1(10)
O6 Fe4 O11 P3 114.1(7)
O10 P3 O12 Fe6 3.9(7)
O11 P3 O12 Fe6 129.8(5)
C13 P3 O12 Fe6 -110.4(6)
O10 P3 O12 Fe5 -151.3(5)
O11 P3 O12 Fe5 -25.5(6)
C13 P3 O12 Fe5 94.3(6)
O2 Fe6 O12 P3 -46.0(5)
O30 Fe6 O12 P3 50.7(5)
O32 Fe6 O12 P3 -173.4(16)
O36 Fe6 O12 P3 133.9(5)
O21 Fe6 O12 P3 -143.1(5)
O2 Fe6 O12 Fe5 113.8(3)
O30 Fe6 O12 Fe5 -149.5(3)
O32 Fe6 O12 Fe5 -14(2)
O36 Fe6 O12 Fe5 -66.3(3)
O21 Fe6 O12 Fe5 16.7(3)
O3 Fe5 O12 P3 55.2(5)
O9 Fe5 O12 P3 157(2)
O5 Fe5 O12 P3 -37.3(5)
O37 Fe5 O12 P3 -130.2(5)
O21 Fe5 O12 P3 143.0(5)
O3 Fe5 O12 Fe6 -104.7(3)
O9 Fe5 O12 Fe6 -3(2)
O5 Fe5 O12 Fe6 162.8(3)
O37 Fe5 O12 Fe6 70.0(3)
O21 Fe5 O12 Fe6 -16.8(3)
O14 P4 O13 Fe7 4.5(7)
O15 P4 O13 Fe7 -123.9(5)
C19 P4 O13 Fe7 120.1(6)
O2 Fe7 O13 P4 36.2(6)
O19 Fe7 O13 P4 138.7(5)
O35 Fe7 O13 P4 -62.7(6)
O33 Fe7 O13 P4 -36(26)
O44 Fe7 O13 P4 -140.9(6)
O15 P4 O14 Fe8 97.6(7)
O13 P4 O14 Fe8 -30.7(8)
C19 P4 O14 Fe8 -147.5(7)
O2 Fe8 O14 P4 4.0(6)
O10 Fe8 O14 P4 -93.1(6)
O34 Fe8 O14 P4 101.6(6)
O31 Fe8 O14 P4 -174(2)
O43 Fe8 O14 P4 -175.8(7)
O14 P4 O15 Fe4 -50.6(11)
O13 P4 O15 Fe4 77.4(10)
C19 P4 O15 Fe4 -165.4(9)
O3 Fe4 O15 P4 -58.2(10)
O11 Fe4 O15 P4 35.3(10)
O28 Fe4 O15 P4 128.0(10)
O17 Fe4 O15 P4 -146.4(9)
O6 Fe4 O15 P4 -169.8(17)
O18 P5 O16 Fe9 29.0(10)
O17 P5 O16 Fe9 152.3(7)
C25 P5 O16 Fe9 -95.9(10)
C25B P5 O16 Fe9 -87.4(11)
O20 Fe9 O16 P5 -131.0(8)
O40 Fe9 O16 P5 148(3)
O38 Fe9 O16 P5 42.9(8)
O46 Fe9 O16 P5 -45.9(8)
O45 Fe9 O16 P5 132.0(8)
O16 P5 O17 Fe4 17.0(7)
O18 P5 O17 Fe4 141.8(5)
C25 P5 O17 Fe4 -93.4(8)
C25B P5 O17 Fe4 -110.1(9)
O16 P5 O17 Fe2 -138.6(5)
O18 P5 O17 Fe2 -13.8(6)
C25 P5 O17 Fe2 111.0(7)
C25B P5 O17 Fe2 94.3(9)
O15 Fe4 O17 P5 38.9(6)
O3 Fe4 O17 P5 -55.1(5)
O11 Fe4 O17 P5 -146.4(8)
O28 Fe4 O17 P5 127.2(6)
O6 Fe4 O17 P5 -144.4(6)
O15 Fe4 O17 Fe2 -161.2(3)
O3 Fe4 O17 Fe2 104.8(3)
O11 Fe4 O17 Fe2 13.5(11)
O28 Fe4 O17 Fe2 -72.9(3)
O6 Fe4 O17 Fe2 15.6(3)
O1 Fe2 O17 P5 51.9(5)
O26 Fe2 O17 P5 -39.7(6)
O22 Fe2 O17 P5 -167.0(9)
O29 Fe2 O17 P5 -125.1(5)
O6 Fe2 O17 P5 144.8(5)
O1 Fe2 O17 Fe4 -108.9(3)
O26 Fe2 O17 Fe4 159.4(3)
O22 Fe2 O17 Fe4 32.1(12)
O29 Fe2 O17 Fe4 74.0(3)
O6 Fe2 O17 Fe4 -16.1(3)
O16 P5 O18 Fe3 87.3(7)
O17 P5 O18 Fe3 -35.3(8)
C25 P5 O18 Fe3 -154.4(8)
C25B P5 O18 Fe3 -146.8(9)
O1 Fe3 O18 P5 31.0(7)
O25 Fe3 O18 P5 -158.4(7)
O27 Fe3 O18 P5 119.2(7)
O8 Fe3 O18 P5 -58.9(7)
O42 Fe3 O18 P5 -151.9(7)
O20 P6 O19 Fe7 88.3(7)
O21 P6 O19 Fe7 -35.5(8)
C31 P6 O19 Fe7 -152.2(7)
C31B P6 O19 Fe7 -144.5(12)
O2 Fe7 O19 P6 32.3(8)
O35 Fe7 O19 P6 -162.0(8)
O13 Fe7 O19 P6 -58.9(7)
O33 Fe7 O19 P6 121.0(7)
O44 Fe7 O19 P6 -150.2(7)
O19 P6 O20 Fe9 25.2(10)
O21 P6 O20 Fe9 147.9(7)
C31 P6 O20 Fe9 -95.0(9)
C31B P6 O20 Fe9 -95.2(13)
O16 Fe9 O20 P6 -127.2(9)
O40 Fe9 O20 P6 46.1(9)
O38 Fe9 O20 P6 162(3)
O46 Fe9 O20 P6 134.6(9)
O45 Fe9 O20 P6 -41.8(9)
O20 P6 O21 Fe5 16.6(7)
O19 P6 O21 Fe5 142.0(5)
C31 P6 O21 Fe5 -100.6(6)
C31B P6 O21 Fe5 -108.3(11)
O20 P6 O21 Fe6 -139.1(5)
O19 P6 O21 Fe6 -13.7(7)
C31 P6 O21 Fe6 103.7(6)
C31B P6 O21 Fe6 96.0(11)
O3 Fe5 O21 P6 -55.2(5)
O9 Fe5 O21 P6 37.7(6)
O5 Fe5 O21 P6 -145.1(7)
O37 Fe5 O21 P6 127.3(6)
O12 Fe5 O21 P6 -144.0(6)
O3 Fe5 O21 Fe6 105.1(3)
O9 Fe5 O21 Fe6 -162.0(3)
O5 Fe5 O21 Fe6 15.2(10)
O37 Fe5 O21 Fe6 -72.4(3)
O12 Fe5 O21 Fe6 16.3(3)
O2 Fe6 O21 P6 51.2(6)
O30 Fe6 O21 P6 -167.0(8)
O32 Fe6 O21 P6 -40.7(6)
O36 Fe6 O21 P6 -124.6(6)
O12 Fe6 O21 P6 144.4(6)
O2 Fe6 O21 Fe5 -109.7(3)
O30 Fe6 O21 Fe5 32.0(11)
O32 Fe6 O21 Fe5 158.4(3)
O36 Fe6 O21 Fe5 74.5(3)
O12 Fe6 O21 Fe5 -16.5(3)
O1 Fe2 O22 C37 -6.3(11)
O26 Fe2 O22 C37 84.9(11)
O29 Fe2 O22 C37 170.7(11)
O6 Fe2 O22 C37 -101.0(11)
O17 Fe2 O22 C37 -147.5(11)
O1 Fe1 O23 C37 -46.2(10)
O4 Fe1 O23 C37 49.9(10)
O7 Fe1 O23 C37 155.4(19)
O24 Fe1 O23 C37 -145.2(10)
N1 Fe1 O23 C37 134.6(10)
O1 Fe1 O24 C42 38.7(11)
O4 Fe1 O24 C42 -168.1(11)
O7 Fe1 O24 C42 -55.0(11)
O23 Fe1 O24 C42 132.7(11)
N1 Fe1 O24 C42 -141.8(11)
O1 Fe3 O25 C42 21.7(11)
O18 Fe3 O25 C42 -148.9(11)
O27 Fe3 O25 C42 -66.3(10)
O8 Fe3 O25 C42 110.9(10)
O42 Fe3 O25 C42 -155.4(11)
O1 Fe2 O26 C47 12.8(12)
O22 Fe2 O26 C47 -83.5(12)
O29 Fe2 O26 C47 -167.1(12)
O6 Fe2 O26 C47 142(2)
O17 Fe2 O26 C47 110.0(12)
O1 Fe3 O27 C47 44.5(10)
O18 Fe3 O27 C47 -57.3(10)
O25 Fe3 O27 C47 145.3(10)
O8 Fe3 O27 C47 89(6)
O42 Fe3 O27 C47 -136.8(10)
O15 Fe4 O28 C52 127.8(10)
O3 Fe4 O28 C52 11(3)
O11 Fe4 O28 C52 -132.3(10)
O17 Fe4 O28 C52 29.9(10)
O6 Fe4 O28 C52 -45.2(10)
O1 Fe2 O29 C52 -136(6)
O26 Fe2 O29 C52 -133.1(12)
O22 Fe2 O29 C52 132.6(12)
O6 Fe2 O29 C52 40.5(12)
O17 Fe2 O29 C52 -36.0(12)
O2 Fe6 O30 C57 -1.0(11)
O32 Fe6 O30 C57 90.7(11)
O36 Fe6 O30 C57 174.7(11)
O12 Fe6 O30 C57 -96.2(11)
O21 Fe6 O30 C57 -142.9(11)
O2 Fe8 O31 C57 -49.1(9)
O14 Fe8 O31 C57 129(2)
O10 Fe8 O31 C57 47.5(9)
O34 Fe8 O31 C57 -146.2(9)
O43 Fe8 O31 C57 130.7(9)
O2 Fe6 O32 C62 9.5(11)
O30 Fe6 O32 C62 -87.2(11)
O36 Fe6 O32 C62 -169.9(11)
O12 Fe6 O32 C62 137.2(18)
O21 Fe6 O32 C62 107.7(11)
O2 Fe7 O33 C62 40.6(11)
O19 Fe7 O33 C62 -61.9(11)
O35 Fe7 O33 C62 139.6(11)
O13 Fe7 O33 C62 113(25)
O44 Fe7 O33 C62 -142.3(11)
O2 Fe8 O34 C67 36.7(12)
O14 Fe8 O34 C67 -55.5(12)
O10 Fe8 O34 C67 -171.9(12)
O31 Fe8 O34 C67 132.3(12)
O43 Fe8 O34 C67 -139.4(12)
O2 Fe7 O35 C67 19.5(13)
O19 Fe7 O35 C67 -146.4(12)
O13 Fe7 O35 C67 109.8(12)
O33 Fe7 O35 C67 -69.9(12)
O44 Fe7 O35 C67 -158.2(13)
O2 Fe6 O36 C72 -148(4)
O30 Fe6 O36 C72 124.9(10)
O32 Fe6 O36 C72 -139.0(10)
O12 Fe6 O36 C72 33.0(10)
O21 Fe6 O36 C72 -42.6(10)
O3 Fe5 O37 C72 10(3)
O9 Fe5 O37 C72 130.0(9)
O5 Fe5 O37 C72 -129.7(9)
O12 Fe5 O37 C72 -43.0(9)
O21 Fe5 O37 C72 32.1(9)
O16 Fe9 O38 C79 -90.5(12)
O20 Fe9 O38 C79 -20(4)
O40 Fe9 O38 C79 96.0(12)
O46 Fe9 O38 C79 7.3(12)
O45 Fe9 O38 C79 -176.4(12)
O16 Fe9 O40 C84 -14(4)
O20 Fe9 O40 C84 -94.6(13)
O38 Fe9 O40 C84 91.2(13)
O46 Fe9 O40 C84 179.8(13)
O45 Fe9 O40 C84 2.0(13)
O1 Fe1 N1 C77 -31(28)
O4 Fe1 N1 C77 114(7)
O7 Fe1 N1 C77 -150(7)
O23 Fe1 N1 C77 27(7)
O24 Fe1 N1 C77 -58(7)
O4 P1 C1 C2 -119.3(10)
O5 P1 C1 C2 119.7(10)
O6 P1 C1 C2 -2.4(11)
O4 P1 C1 C6 58.3(10)
O5 P1 C1 C6 -62.7(10)
O6 P1 C1 C6 175.3(9)
C6 C1 C2 C3 -1.4(18)
P1 C1 C2 C3 176.4(10)
C1 C2 C3 C4 1.0(19)
C2 C3 C4 C5 0(2)
C3 C4 C5 C6 -1(2)
C2 C1 C6 C5 0.8(17)
P1 C1 C6 C5 -177.0(9)
C4 C5 C6 C1 0.2(19)
O9 P2 C7 C12 -156.3(10)
O7 P2 C7 C12 82.7(11)
O8 P2 C7 C12 -35.9(12)
O9 P2 C7 C8 25.4(12)
O7 P2 C7 C8 -95.7(11)
O8 P2 C7 C8 145.7(10)
C12 C7 C8 C9 -1(2)
P2 C7 C8 C9 177.2(13)
C7 C8 C9 C10 -1(3)
C8 C9 C10 C11 1(3)
C9 C10 C11 C12 1(3)
C8 C7 C12 C11 3(2)
P2 C7 C12 C11 -175.6(11)
C10 C11 C12 C7 -2(2)
O10 P3 C13 C14 -116.6(10)
O11 P3 C13 C14 121.3(10)
O12 P3 C13 C14 0.9(11)
O10 P3 C13 C18 57.9(10)
O11 P3 C13 C18 -64.2(10)
O12 P3 C13 C18 175.4(9)
C18 C13 C14 C15 0.3(18)
P3 C13 C14 C15 174.8(9)
C13 C14 C15 C16 0.1(19)
C14 C15 C16 C17 0(2)
C15 C16 C17 C18 -1(2)
C16 C17 C18 C13 2(2)
C14 C13 C18 C17 -1.2(18)
P3 C13 C18 C17 -175.8(10)
O14 P4 C19 C24 -80.4(12)
O15 P4 C19 C24 39.2(12)
O13 P4 C19 C24 159.8(11)
O14 P4 C19 C20 90.9(11)
O15 P4 C19 C20 -149.5(10)
O13 P4 C19 C20 -28.9(12)
C24 C19 C20 C21 -3(2)
P4 C19 C20 C21 -173.9(12)
C19 C20 C21 C22 3(2)
C20 C21 C22 C23 -5(3)
C21 C22 C23 C24 5(3)
C20 C19 C24 C23 3(2)
P4 C19 C24 C23 174.4(12)
C22 C23 C24 C19 -4(2)
O16 P5 C25 C26 -9.4(12)
O18 P5 C25 C26 -133.0(10)
O17 P5 C25 C26 105.2(10)
C25B P5 C25 C26 -161(4)
O16 P5 C25 C30 170.4(8)
O18 P5 C25 C30 46.8(11)
O17 P5 C25 C30 -75.0(9)
C25B P5 C25 C30 19(3)
C30 C25 C26 C27 0.0
P5 C25 C26 C27 179.8(14)
C25 C26 C27 C28 0.0
C26 C27 C28 C29 0.0
C27 C28 C29 C30 0.0
C28 C29 C30 C25 0.0
C26 C25 C30 C29 0.0
P5 C25 C30 C29 -179.8(13)
O16 P5 C25B C26B -37.6(13)
O18 P5 C25B C26B -160.6(10)
O17 P5 C25B C26B 84.5(11)
C25 P5 C25B C26B -6(3)
O16 P5 C25B C30B 148.1(11)
O18 P5 C25B C30B 25.1(14)
O17 P5 C25B C30B -89.8(13)
C25 P5 C25B C30B 180(100)
C30B C25B C26B C27B 0.0
P5 C25B C26B C27B -174.5(16)
C25B C26B C27B C28B 0.0
C26B C27B C28B C29B 0.0
C27B C28B C29B C30B 0.0
C28B C29B C30B C25B 0.0
C26B C25B C30B C29B 0.0
P5 C25B C30B C29B 174.0(17)
O20 P6 C31 C32 -173.9(6)
O19 P6 C31 C32 62.9(7)
O21 P6 C31 C32 -54.6(7)
C31B P6 C31 C32 5(7)
O20 P6 C31 C36 4.6(8)
O19 P6 C31 C36 -118.6(7)
O21 P6 C31 C36 123.9(6)
C31B P6 C31 C36 -177(8)
C36 C31 C32 C33 0.0
P6 C31 C32 C33 178.5(9)
C31 C32 C33 C34 0.0
C32 C33 C34 C35 0.0
C33 C34 C35 C36 0.0
C34 C35 C36 C31 0.0
C32 C31 C36 C35 0.0
P6 C31 C36 C35 -178.5(9)
O20 P6 C31B C32B 102.5(17)
O19 P6 C31B C32B -22.9(19)
O21 P6 C31B C32B -136.3(16)
C31 P6 C31B C32B 101(8)
O20 P6 C31B C36B -69.2(18)
O19 P6 C31B C36B 165.3(15)
O21 P6 C31B C36B 52.0(17)
C31 P6 C31B C36B -71(7)
C36B C31B C32B C33B 0.0
P6 C31B C32B C33B -172(2)
C31B C32B C33B C34B 0.0
C32B C33B C34B C35B 0.0
C33B C34B C35B C36B 0.0
C34B C35B C36B C31B 0.0
C32B C31B C36B C35B 0.0
P6 C31B C36B C35B 172(2)
Fe2 O22 C37 O23 12(2)
Fe2 O22 C37 C38 -172.1(8)
Fe1 O23 C37 O22 19.9(18)
Fe1 O23 C37 C38 -155.5(8)
O22 C37 C38 C40 66.2(17)
O23 C37 C38 C40 -117.9(15)
O22 C37 C38 C41 -56.6(16)
O23 C37 C38 C41 119.3(14)
O22 C37 C38 C39 -172.7(13)
O23 C37 C38 C39 3.2(18)
Fe1 O24 C42 O25 -6.5(19)
Fe1 O24 C42 C43 169.4(8)
Fe3 O25 C42 O24 -29.8(19)
Fe3 O25 C42 C43 154.2(9)
O24 C42 C43 C45B 95(2)
O25 C42 C43 C45B -89(2)
O24 C42 C43 C46 32(2)
O25 C42 C43 C46 -152.1(17)
O24 C42 C43 C44 -113.9(16)
O25 C42 C43 C44 62.4(18)
O24 C42 C43 C46B -17(2)
O25 C42 C43 C46B 159.6(15)
O24 C42 C43 C45 145.2(14)
O25 C42 C43 C45 -38.6(16)
Fe2 O26 C47 O27 -37(2)
Fe2 O26 C47 C48 140.8(11)
Fe3 O27 C47 O26 -1.1(18)
Fe3 O27 C47 C48 -178.8(8)
O26 C47 C48 C50 123.8(14)
O27 C47 C48 C50 -58.5(17)
O26 C47 C48 C49 -116.3(14)
O27 C47 C48 C49 61.5(16)
O26 C47 C48 C51 2.5(18)
O27 C47 C48 C51 -179.8(11)
Fe2 O29 C52 O28 -10(2)
Fe2 O29 C52 C53 172.2(10)
Fe4 O28 C52 O29 14.1(19)
Fe4 O28 C52 C53 -168.4(9)
O29 C52 C53 C56 -148.5(16)
O28 C52 C53 C56 34(2)
O29 C52 C53 C54 -25(2)
O28 C52 C53 C54 156.9(16)
O29 C52 C53 C55 83(2)
O28 C52 C53 C55 -95(2)
Fe6 O30 C57 O31 3.1(19)
Fe6 O30 C57 C58 -175.8(8)
Fe8 O31 C57 O30 27.1(16)
Fe8 O31 C57 C58 -153.9(8)
O30 C57 C58 C60B 127(2)
O31 C57 C58 C60B -52(2)
O30 C57 C58 C59 -51.9(18)
O31 C57 C58 C59 129.1(15)
O30 C57 C58 C61B -113.0(18)
O31 C57 C58 C61B 68.0(19)
O30 C57 C58 C61 177.0(14)
O31 C57 C58 C61 -2.1(18)
O30 C57 C58 C59B 3(2)
O31 C57 C58 C59B -176.2(17)
O30 C57 C58 C60 59.8(16)
O31 C57 C58 C60 -119.3(14)
Fe7 O33 C62 O32 4(2)
Fe7 O33 C62 C63 179.7(11)
Fe6 O32 C62 O33 -37(2)
Fe6 O32 C62 C63 147.4(12)
O33 C62 C63 C64 -17(3)
O32 C62 C63 C64 160(2)
O33 C62 C63 C65 122.8(19)
O32 C62 C63 C65 -61(2)
O33 C62 C63 C66 -121(2)
O32 C62 C63 C66 55(2)
Fe8 O34 C67 O35 -5(2)
Fe8 O34 C67 C68 169.0(10)
Fe7 O35 C67 O34 -30(2)
Fe7 O35 C67 C68 156.0(11)
O34 C67 C68 C71 21(2)
O35 C67 C68 C71 -164.1(17)
O34 C67 C68 C70 147.4(16)
O35 C67 C68 C70 -38(2)
O34 C67 C68 C69 -98.8(18)
O35 C67 C68 C69 75.9(19)
Fe6 O36 C72 O37 -0.1(18)
Fe6 O36 C72 C73 -179.5(7)
Fe5 O37 C72 O36 7.0(17)
Fe5 O37 C72 C73 -173.7(7)
O36 C72 C73 C74 -131.3(12)
O37 C72 C73 C74 49.3(14)
O36 C72 C73 C75 108.8(12)
O37 C72 C73 C75 -70.7(13)
O36 C72 C73 C76 -9.9(14)
O37 C72 C73 C76 170.7(10)
Fe1 N1 C77 C78 144(12)
Fe9 O38 C79 O39 -6(2)
Fe9 O38 C79 C80 177.2(9)
O39 C79 C80 C83 18(2)
O38 C79 C80 C83 -165.3(13)
O39 C79 C80 C81 147.1(16)
O38 C79 C80 C81 -36(2)
O39 C79 C80 C82 -100.0(15)
O38 C79 C80 C82 76.9(15)
Fe9 O40 C84 O41 7(2)
Fe9 O40 C84 C85 -171.4(11)
O40 C84 C85 C86 114.1(19)
O41 C84 C85 C86 -64(2)
O40 C84 C85 C88 -9(2)
O41 C84 C85 C88 172.7(17)
O40 C84 C85 C87 -126.9(18)
O41 C84 C85 C87 55(2)
